data_7061716
loop_
_publ_author_name
'Shi, Kai'
'Lu, Chengrong'
'Zhao, Bei'

_publ_section_title
;
 Carboxylation of terminal alkynes with CO2 catalyzed by
 imidazolium-bridged bis(phenolato) rare-earth metal complexes
;
_journal_issue 35
_journal_name_full 'New Journal of Chemistry'
_journal_page_first 16998
_journal_page_last 17003
_journal_paper_doi 10.1039/D2NJ03130B
_journal_volume 46
_journal_year 2022
_chemical_formula_moiety 'C99 H141 Cl3 N6 O6 Sm2'
_chemical_formula_sum 'C123 H189 Cl3 N6 O12 Sm2'
_chemical_formula_weight 2350.84
_space_group_crystal_system monoclinic
_space_group_IT_number 14
_space_group_name_Hall '-P 2ybc'
_space_group_name_H-M_alt 'P 1 21/c 1'
_atom_sites_solution_hydrogens geom
_atom_sites_solution_primary iterative
_audit_creation_date 2022-07-22
_audit_creation_method
;
Olex2 1.3
(compiled 2020.11.12 svn.r5f609507 for OlexSys, GUI svn.r6408)
;
_audit_update_record
;
2022-07-22 deposited with the CCDC.	2022-08-10 downloaded from the CCDC.
;
_cell_angle_alpha 90
_cell_angle_beta 96.6340(10)
_cell_angle_gamma 90
_cell_formula_units_Z 4
_cell_length_a 14.6620(7)
_cell_length_b 24.4805(11)
_cell_length_c 31.8820(13)
_cell_measurement_reflns_used 9149
_cell_measurement_temperature 119.99
_cell_measurement_theta_max 27.49
_cell_measurement_theta_min 2.22
_cell_volume 11366.9(9)
_computing_cell_refinement 'SAINT v8.37A (Bruker, 2015)'
_computing_data_reduction 'SAINT v8.37A (Bruker, 2015)'
_computing_molecular_graphics 'Olex2 1.3 (Dolomanov et al., 2009)'
_computing_publication_material 'Olex2 1.3 (Dolomanov et al., 2009)'
_computing_structure_refinement 'SHELXL 2018/3 (Sheldrick, 2015)'
_computing_structure_solution 'olex2.solve 1.3 (Bourhis et al., 2015)'
_diffrn_ambient_temperature 119.99
_diffrn_measured_fraction_theta_full 0.998
_diffrn_measured_fraction_theta_max 0.998
_diffrn_measurement_device_type 'Bruker APEX-II CCD'
_diffrn_measurement_method '\f and \w scans'
_diffrn_radiation_type MoK\a
_diffrn_radiation_wavelength 0.71073
_diffrn_reflns_av_R_equivalents 0.0988
_diffrn_reflns_av_unetI/netI 0.0434
_diffrn_reflns_Laue_measured_fraction_full 0.998
_diffrn_reflns_Laue_measured_fraction_max 0.998
_diffrn_reflns_limit_h_max 19
_diffrn_reflns_limit_h_min -19
_diffrn_reflns_limit_k_max 31
_diffrn_reflns_limit_k_min -31
_diffrn_reflns_limit_l_max 41
_diffrn_reflns_limit_l_min -41
_diffrn_reflns_number 303288
_diffrn_reflns_point_group_measured_fraction_full 0.998
_diffrn_reflns_point_group_measured_fraction_max 0.998
_diffrn_reflns_theta_full 25.242
_diffrn_reflns_theta_max 27.503
_diffrn_reflns_theta_min 1.971
_diffrn_source_current 1.0
_diffrn_source_power 0.05
_diffrn_source_voltage 50.0
_diffrn_standards_number 0
_exptl_absorpt_coefficient_mu 1.157
_exptl_absorpt_correction_T_max 0.7456
_exptl_absorpt_correction_T_min 0.5664
_exptl_absorpt_correction_type none
_exptl_absorpt_process_details
;
SADABS-2016/2 (Bruker,2016/2) was used for absorption correction.
wR2(int) was 0.1428 before and 0.0904 after correction.
The Ratio of minimum to maximum transmission is 0.7597.
The \l/2 correction factor is Not present.
;
_exptl_crystal_colour 'clear light colourless'
_exptl_crystal_colour_lustre clear
_exptl_crystal_colour_modifier light
_exptl_crystal_colour_primary colourless
_exptl_crystal_density_diffrn 1.374
_exptl_crystal_description block
_exptl_crystal_F_000 4960
_exptl_crystal_size_max 0.2
_exptl_crystal_size_mid 0.15
_exptl_crystal_size_min 0.15
_refine_diff_density_max 1.235
_refine_diff_density_min -0.939
_refine_diff_density_rms 0.099
_refine_ls_extinction_method none
_refine_ls_goodness_of_fit_ref 1.037
_refine_ls_hydrogen_treatment constr
_refine_ls_matrix_type full
_refine_ls_number_parameters 1081
_refine_ls_number_reflns 26067
_refine_ls_number_restraints 0
_refine_ls_restrained_S_all 1.037
_refine_ls_R_factor_all 0.0516
_refine_ls_R_factor_gt 0.0337
_refine_ls_shift/su_max 0.005
_refine_ls_shift/su_mean 0.000
_refine_ls_structure_factor_coef Fsqd
_refine_ls_weighting_details 'w=1/[\s^2^(Fo^2^)+(0.0366P)^2^+18.8385P] where P=(Fo^2^+2Fc^2^)/3'
_refine_ls_weighting_scheme calc
_refine_ls_wR_factor_gt 0.0838
_refine_ls_wR_factor_ref 0.0944
_reflns_Friedel_coverage 0.000
_reflns_number_gt 20290
_reflns_number_total 26067
_reflns_threshold_expression 'I > 2\s(I)'
_cod_data_source_file d2nj03130b2.cif
_cod_data_source_block mo_b210422d_0m_a
_cod_depositor_comments 'Adding full bibliography for 7061714--7061717.cif.'
_cod_database_code 7061716
_shelx_shelxl_version_number 2018/3
_shelx_space_group_comment
;
The symmetry employed for this shelxl refinement is uniquely defined
by the following loop, which should always be used as a source of
symmetry information in preference to the above space-group names.
They are only intended as comments.
;
_shelx_estimated_absorpt_t_max 0.846
_shelx_estimated_absorpt_t_min 0.802
_olex2_refinement_description
;
1.a Secondary CH2 refined with riding coordinates:
 C018(H01A,H01B), C01F(H01F,H01G), C01H(H01H,H01I), C01Q(H01W,H01X), C01U(H01Y,
 H), C022(H02D,H02E)
1.b Aromatic/amide H refined with riding coordinates:
 C00K(H00K), C00N(H00N), C00R(H00R), C2(H2), C3(H3), C00Y(H00Y), C016(H016),
 C1(H1), C01I(H01J), C01K(H01N), C01N(H01R), C01P(H01V), C01V(H01Z), C01Y(H5),
 C026(H026), C027(H027), C029(H029), C02O(H8), C4(H4A), C035(H035), C036(H036)
1.c Idealised Me refined as rotating group:
 C01E(H01C,H01D,H01E), C01J(H01K,H01L,H01M), C01M(H01O,H01P,H01Q), C01O(H01S,
 H01T,H01U), C01W(H01,HA,HB), C01X(H4,HC,HD), C01Z(H6,HE,HF), C021(H02A,H02B,
 H02C), C023(H02F,H02G,H02H), C025(H02I,H02J,H02K), C02B(H02L,H02M,H02N),
 C02C(H02O,H02P,H02Q), C02D(H02R,H02S,H02T), C02F(H02U,H02V,H02W), C02G(H02X,
 H02Y,HG), C02L(H02Z,HH,HI), C02M(H02,HJ,HK), C02N(H7,HL,HM), C02T(H9,HN,HO),
 C02Y(H10,HP,HQ), C030(H03A,H03B,H03C), C031(H03D,H03E,H03F), C032(H03G,H03H,
 H03I), C033(H03J,H03K,H03L), C037(H03M,H03N,H03O), C038(H03P,H03Q,H03R),
 C039(H03S,H03T,H03U), C03A(H03V,H03W,H03X), C03C(H03Y,HR,HS), C03D(H03Z,HT,HU),
  C03E(H03,HV,HW), C03F(H11,HX,HY), C03H(H12,HZ,H16), C03J(H13,H17,H18),
 C03K(H14,H19,H20), C03M(H15,H21,H22)
;
_smtbx_masks_special_details
;
A solvent mask was calculated and 1000 electrons were 
found in a volume of 2738\%A^3^ in 3 voids per unit cell. 
This is consistent with the presence of 
6[C4H8O] per Asymmetric Unit 
which account for 960 electrons 
per unit cell.
;
_smtbx_masks_void_probe_radius 1.2
_smtbx_masks_void_truncation_radius 1.2
_olex2_submission_special_instructions 'No special instructions were received'

loop_
_space_group_symop_operation_xyz
'x, y, z'
'-x, y+1/2, -z+1/2'
'-x, -y, -z'
'x, -y-1/2, z-1/2'

loop_
_atom_site_label
_atom_site_type_symbol
_atom_site_fract_x
_atom_site_fract_y
_atom_site_fract_z
_atom_site_U_iso_or_equiv
_atom_site_adp_type
_atom_site_occupancy
_atom_site_site_symmetry_order
_atom_site_calc_flag
_atom_site_refinement_flags_posn
_atom_site_refinement_flags_adp
_atom_site_refinement_flags_occupancy
_atom_site_disorder_assembly
_atom_site_disorder_group
Sm2 Sm 0.62692(2) 0.77662(2) 0.31507(2) 0.01122(4) Uani 1 1 d . . . . .
Sm1 Sm 0.66781(2) 0.77375(2) 0.19168(2) 0.01132(4) Uani 1 1 d . . . . .
Cl2 Cl 0.59036(4) 0.70110(3) 0.24737(2) 0.01444(13) Uani 1 1 d . . . . .
Cl3 Cl 0.56266(4) 0.84270(3) 0.24090(2) 0.01443(13) Uani 1 1 d . . . . .
Cl1 Cl 0.78188(4) 0.79100(3) 0.26951(2) 0.01369(13) Uani 1 1 d . . . . .
O3 O 0.55587(13) 0.74597(8) 0.14621(6) 0.0173(4) Uani 1 1 d . . . . .
O5 O 0.67096(13) 0.70199(8) 0.35009(6) 0.0164(4) Uani 1 1 d . . . . .
O2 O 0.78094(13) 0.71664(8) 0.18231(6) 0.0159(4) Uani 1 1 d . . . . .
O6 O 0.48343(13) 0.78715(8) 0.32641(6) 0.0170(4) Uani 1 1 d . . . . .
O4 O 0.69837(13) 0.83930(8) 0.35550(6) 0.0171(4) Uani 1 1 d . . . . .
O1 O 0.70046(13) 0.85203(8) 0.16264(6) 0.0156(4) Uani 1 1 d . . . . .
N4 N 0.36216(16) 0.70951(10) 0.24838(7) 0.0148(5) Uani 1 1 d . . . . .
N5 N 0.84253(15) 0.91173(10) 0.24156(7) 0.0148(5) Uani 1 1 d . . . . .
N1 N 0.78014(16) 0.60900(10) 0.24897(7) 0.0158(5) Uani 1 1 d . . . . .
N3 N 0.37135(16) 0.74983(10) 0.18864(7) 0.0155(5) Uani 1 1 d . . . . .
N2 N 0.83125(15) 0.64122(10) 0.31030(7) 0.0150(5) Uani 1 1 d . . . . .
N6 N 0.75849(16) 0.92792(9) 0.29191(7) 0.0148(5) Uani 1 1 d . . . . .
C00K C 0.24354(19) 0.74552(12) 0.32397(8) 0.0152(6) Uani 1 1 d . . . . .
H00K H 0.206476 0.715338 0.314005 0.018 Uiso 1 1 calc R U . . .
C00L C 0.71536(19) 0.67385(11) 0.38212(8) 0.0138(5) Uani 1 1 d . . . . .
C00M C 0.20383(19) 0.78841(12) 0.34380(9) 0.0161(6) Uani 1 1 d . . . . .
C00N C 0.26282(19) 0.83059(12) 0.35903(9) 0.0161(6) Uani 1 1 d . . . . .
H00N H 0.237224 0.860082 0.373116 0.019 Uiso 1 1 calc R U . . .
C00O C 0.50024(19) 0.70960(12) 0.07736(9) 0.0165(6) Uani 1 1 d . . . . .
C00P C 0.67121(19) 0.65068(11) 0.41529(9) 0.0146(5) Uani 1 1 d . . . . .
C00Q C 0.35680(19) 0.83257(12) 0.35506(9) 0.0154(6) Uani 1 1 d . . . . .
C00R C 0.4309(2) 0.71252(12) 0.04363(9) 0.0169(6) Uani 1 1 d . . . . .
H00R H 0.439461 0.693103 0.018587 0.020 Uiso 1 1 calc R U . . .
C2 C 0.38314(19) 0.75604(12) 0.23024(9) 0.0151(6) Uani 1 1 d . . . . .
H2 H 0.403346 0.788524 0.244746 0.018 Uiso 1 1 calc R U . . .
C00U C 0.83164(19) 0.67721(11) 0.16721(8) 0.0146(5) Uani 1 1 d . . . . .
C00V C 0.33640(19) 0.74558(12) 0.31829(9) 0.0148(6) Uani 1 1 d . . . . .
C3 C 0.75679(19) 0.91916(11) 0.25052(9) 0.0154(6) Uani 1 1 d . . . . .
H3 H 0.703236 0.918355 0.230680 0.019 Uiso 1 1 calc R U . . .
C00X C 0.9466(2) 0.74612(12) 0.14075(10) 0.0204(6) Uani 1 1 d . . . . .
C00Y C 0.69522(19) 0.98299(12) 0.38448(9) 0.0179(6) Uani 1 1 d . . . . .
H00Y H 0.680824 1.016939 0.370860 0.021 Uiso 1 1 calc R U . . .
C00Z C 0.90771(19) 0.68806(12) 0.14421(9) 0.0160(6) Uani 1 1 d . . . . .
C010 C 0.48993(19) 0.74083(12) 0.11388(9) 0.0152(6) Uani 1 1 d . . . . .
C011 C 0.69572(19) 0.93571(12) 0.36035(9) 0.0171(6) Uani 1 1 d . . . . .
C012 C 0.4052(2) 0.76746(11) 0.11616(9) 0.0154(6) Uani 1 1 d . . . . .
C013 C 0.39502(19) 0.78874(12) 0.33335(9) 0.0150(6) Uani 1 1 d . . . . .
C014 C 0.10140(19) 0.78815(12) 0.34909(9) 0.0181(6) Uani 1 1 d . . . . .
C015 C 0.74691(19) 0.88278(12) 0.42304(9) 0.0162(6) Uani 1 1 d . . . . .
C016 C 0.3372(2) 0.67195(13) 0.21711(10) 0.0249(7) Uani 1 1 d . . . . .
H016 H 0.319702 0.635108 0.221047 0.030 Uiso 1 1 calc R U . . .
C017 C 0.67252(19) 0.92919(12) 0.11451(9) 0.0156(6) Uani 1 1 d . . . . .
C018 C 0.6750(2) 0.93982(12) 0.31315(9) 0.0178(6) Uani 1 1 d . . . . .
H01A H 0.625822 0.913581 0.303199 0.021 Uiso 1 1 calc R U . . .
H01B H 0.652599 0.977050 0.305448 0.021 Uiso 1 1 calc R U . . .
C01A C 0.81195(19) 0.66648(11) 0.38331(9) 0.0155(6) Uani 1 1 d . . . . .
C1 C 0.80128(19) 0.65429(12) 0.27081(9) 0.0154(6) Uani 1 1 d . . . . .
H1 H 0.795768 0.690378 0.259852 0.019 Uiso 1 1 calc R U . . .
C01C C 0.81079(19) 0.62185(12) 0.17452(9) 0.0155(6) Uani 1 1 d . . . . .
C01D C 0.71306(19) 0.88418(12) 0.37906(9) 0.0157(6) Uani 1 1 d . . . . .
C01E C 0.9772(2) 0.76678(13) 0.18569(11) 0.0245(7) Uani 1 1 d . . . . .
H01C H 0.924788 0.766363 0.202160 0.037 Uiso 1 1 calc R U . . .
H01D H 1.000642 0.804163 0.184361 0.037 Uiso 1 1 calc R U . . .
H01E H 1.025781 0.743001 0.199193 0.037 Uiso 1 1 calc R U . . .
C01F C 0.3863(2) 0.79302(12) 0.15724(9) 0.0159(6) Uani 1 1 d . . . . .
H01F H 0.438871 0.816238 0.168360 0.019 Uiso 1 1 calc R U . . .
H01G H 0.331086 0.816500 0.152413 0.019 Uiso 1 1 calc R U . . .
C01G C 0.5662(2) 0.64506(12) 0.41206(9) 0.0182(6) Uani 1 1 d . . . . .
C01H C 0.37257(19) 0.69872(11) 0.29457(8) 0.0148(6) Uani 1 1 d . . . . .
H01H H 0.438276 0.692922 0.304669 0.018 Uiso 1 1 calc R U . . .
H01I H 0.338825 0.664979 0.300224 0.018 Uiso 1 1 calc R U . . .
C01I C 0.8633(2) 0.64635(12) 0.41912(9) 0.0165(6) Uani 1 1 d . . . . .
H01J H 0.927842 0.642747 0.419303 0.020 Uiso 1 1 calc R U . . .
C01J C 1.0316(2) 0.74752(14) 0.11671(12) 0.0317(8) Uani 1 1 d . . . . .
H01K H 1.079292 0.723697 0.130876 0.047 Uiso 1 1 calc R U . . .
H01L H 1.054893 0.785011 0.116205 0.047 Uiso 1 1 calc R U . . .
H01M H 1.014787 0.734758 0.087710 0.047 Uiso 1 1 calc R U . . .
C01K C 0.8561(2) 0.57933(12) 0.15636(9) 0.0170(6) Uani 1 1 d . . . . .
H01N H 0.839123 0.542660 0.161401 0.020 Uiso 1 1 calc R U . . .
C01L C 0.5836(2) 0.67191(12) 0.07513(9) 0.0189(6) Uani 1 1 d . . . . .
C01M C 0.0828(2) 0.74620(13) 0.38243(10) 0.0241(7) Uani 1 1 d . . . . .
H01O H 0.099589 0.709737 0.373226 0.036 Uiso 1 1 calc R U . . .
H01P H 0.017418 0.746770 0.386241 0.036 Uiso 1 1 calc R U . . .
H01Q H 0.119377 0.755151 0.409234 0.036 Uiso 1 1 calc R U . . .
C01N C 0.3423(2) 0.69714(13) 0.17967(10) 0.0247(7) Uani 1 1 d . . . . .
H01R H 0.328393 0.681500 0.152407 0.030 Uiso 1 1 calc R U . . .
C01O C 0.7099(2) 0.78710(12) 0.44577(10) 0.0220(6) Uani 1 1 d . . . . .
H01S H 0.661850 0.801682 0.461605 0.033 Uiso 1 1 calc R U . . .
H01T H 0.736011 0.754041 0.459734 0.033 Uiso 1 1 calc R U . . .
H01U H 0.683365 0.778158 0.416958 0.033 Uiso 1 1 calc R U . . .
C01P C 0.3373(2) 0.76854(12) 0.08183(9) 0.0184(6) Uani 1 1 d . . . . .
H01V H 0.281724 0.787635 0.084160 0.022 Uiso 1 1 calc R U . . .
C01Q C 0.85815(19) 0.68020(12) 0.34506(9) 0.0162(6) Uani 1 1 d . . . . .
H01W H 0.840967 0.717708 0.335584 0.019 Uiso 1 1 calc R U . . .
H01X H 0.925589 0.679109 0.352448 0.019 Uiso 1 1 calc R U . . .
C01R C 0.72652(19) 0.89978(11) 0.14723(9) 0.0141(5) Uani 1 1 d . . . . .
C01S C 0.4147(2) 0.88125(12) 0.37314(10) 0.0200(6) Uani 1 1 d . . . . .
C01U C 0.8681(2) 0.89478(12) 0.19991(9) 0.0168(6) Uani 1 1 d . . . . .
H01Y H 0.860330 0.854768 0.196778 0.020 Uiso 1 1 calc R U . . .
H H 0.933678 0.903397 0.198488 0.020 Uiso 1 1 calc R U . . .
C01V C 0.7441(2) 0.93123(12) 0.44573(9) 0.0182(6) Uani 1 1 d . . . . .
H01Z H 0.762915 0.930008 0.475244 0.022 Uiso 1 1 calc R U . . .
C01W C 0.5359(2) 0.94519(13) 0.05848(10) 0.0242(7) Uani 1 1 d . . . . .
H01 H 0.523734 0.980945 0.070489 0.036 Uiso 1 1 calc R U . . .
HA H 0.478088 0.929089 0.045717 0.036 Uiso 1 1 calc R U . . .
HB H 0.577698 0.949617 0.036842 0.036 Uiso 1 1 calc R U . . .
C01X C 0.4543(2) 0.91190(13) 0.33735(10) 0.0243(7) Uani 1 1 d . . . . .
H4 H 0.488911 0.886387 0.321539 0.036 Uiso 1 1 calc R U . . .
HC H 0.495275 0.941000 0.349311 0.036 Uiso 1 1 calc R U . . .
HD H 0.404071 0.927898 0.318339 0.036 Uiso 1 1 calc R U . . .
C01Y C 0.7057(2) 0.97930(12) 0.10244(9) 0.0170(6) Uani 1 1 d . . . . .
H5 H 0.668606 0.999351 0.081412 0.020 Uiso 1 1 calc R U . . .
C01Z C 0.0690(2) 0.84413(13) 0.36303(12) 0.0297(8) Uani 1 1 d . . . . .
H6 H 0.097399 0.851976 0.391743 0.045 Uiso 1 1 calc R U . . .
HE H 0.002020 0.843880 0.362538 0.045 Uiso 1 1 calc R U . . .
HF H 0.086776 0.872319 0.343723 0.045 Uiso 1 1 calc R U . . .
C020 C 0.5802(2) 0.90746(12) 0.09358(9) 0.0168(6) Uani 1 1 d . . . . .
C021 C 0.5123(2) 0.90350(13) 0.12701(10) 0.0232(7) Uani 1 1 d . . . . .
H02A H 0.539391 0.881183 0.150774 0.035 Uiso 1 1 calc R U . . .
H02B H 0.455061 0.886610 0.114383 0.035 Uiso 1 1 calc R U . . .
H02C H 0.499478 0.940203 0.137103 0.035 Uiso 1 1 calc R U . . .
C022 C 0.7410(2) 0.60736(12) 0.20389(9) 0.0169(6) Uani 1 1 d . . . . .
H02D H 0.688918 0.633245 0.199415 0.020 Uiso 1 1 calc R U . . .
H02E H 0.716989 0.570247 0.196991 0.020 Uiso 1 1 calc R U . . .
C023 C 0.5333(2) 0.61472(14) 0.37079(10) 0.0250(7) Uani 1 1 d . . . . .
H02F H 0.551955 0.635142 0.346762 0.037 Uiso 1 1 calc R U . . .
H02G H 0.466189 0.611525 0.367815 0.037 Uiso 1 1 calc R U . . .
H02H H 0.560641 0.578163 0.371506 0.037 Uiso 1 1 calc R U . . .
C024 C 0.3493(2) 0.74225(12) 0.04426(9) 0.0182(6) Uani 1 1 d . . . . .
C025 C 0.5932(2) 0.85139(12) 0.07351(9) 0.0206(6) Uani 1 1 d . . . . .
H02I H 0.634349 0.855023 0.051526 0.031 Uiso 1 1 calc R U . . .
H02J H 0.533582 0.837456 0.060966 0.031 Uiso 1 1 calc R U . . .
H02K H 0.620058 0.825917 0.095237 0.031 Uiso 1 1 calc R U . . .
C026 C 0.94969(19) 0.64408(12) 0.12662(9) 0.0175(6) Uani 1 1 d . . . . .
H026 H 0.998520 0.651746 0.110355 0.021 Uiso 1 1 calc R U . . .
C027 C 0.7272(2) 0.63180(11) 0.45103(9) 0.0162(6) Uani 1 1 d . . . . .
H027 H 0.697982 0.618566 0.474099 0.019 Uiso 1 1 calc R U . . .
C028 C 0.7154(2) 0.98154(12) 0.42814(9) 0.0189(6) Uani 1 1 d . . . . .
C029 C 0.7972(3) 0.56520(13) 0.27567(10) 0.0288(7) Uani 1 1 d . . . . .
H029 H 0.788372 0.527771 0.268452 0.035 Uiso 1 1 calc R U . . .
C02A C 0.92521(19) 0.58938(12) 0.13114(9) 0.0168(6) Uani 1 1 d . . . . .
C02B C 0.5179(2) 0.70079(13) 0.41301(10) 0.0242(7) Uani 1 1 d . . . . .
H02L H 0.538078 0.719269 0.439747 0.036 Uiso 1 1 calc R U . . .
H02M H 0.451315 0.695322 0.410425 0.036 Uiso 1 1 calc R U . . .
H02N H 0.533697 0.723278 0.389453 0.036 Uiso 1 1 calc R U . . .
C02C C 0.8758(2) 0.78514(12) 0.11728(10) 0.0218(6) Uani 1 1 d . . . . .
H02O H 0.857638 0.771307 0.088686 0.033 Uiso 1 1 calc R U . . .
H02P H 0.903093 0.821515 0.115640 0.033 Uiso 1 1 calc R U . . .
H02Q H 0.821660 0.787440 0.132557 0.033 Uiso 1 1 calc R U . . .
C02D C 0.5903(2) 0.63208(13) 0.11287(10) 0.0250(7) Uani 1 1 d . . . . .
H02R H 0.594429 0.652894 0.139275 0.037 Uiso 1 1 calc R U . . .
H02S H 0.645163 0.609246 0.112658 0.037 Uiso 1 1 calc R U . . .
H02T H 0.535598 0.608794 0.110640 0.037 Uiso 1 1 calc R U . . .
C02E C 0.7857(2) 0.83001(12) 0.44423(9) 0.0172(6) Uani 1 1 d . . . . .
C02F C 0.6723(2) 0.70557(14) 0.07583(10) 0.0245(7) Uani 1 1 d . . . . .
H02U H 0.668366 0.729128 0.050839 0.037 Uiso 1 1 calc R U . . .
H02V H 0.724874 0.680861 0.075743 0.037 Uiso 1 1 calc R U . . .
H02W H 0.680205 0.728168 0.101366 0.037 Uiso 1 1 calc R U . . .
C02G C 0.7512(2) 1.10167(13) 0.11648(11) 0.0271(7) Uani 1 1 d . . . . .
H02X H 0.688938 1.093151 0.103582 0.041 Uiso 1 1 calc R U . . .
H02Y H 0.769222 1.137771 0.106988 0.041 Uiso 1 1 calc R U . . .
HG H 0.752810 1.101680 0.147291 0.041 Uiso 1 1 calc R U . . .
C02I C 0.8180(2) 1.05859(12) 0.10332(9) 0.0199(6) Uani 1 1 d . . . . .
C02J C 0.7040(2) 1.03122(13) 0.45616(10) 0.0243(7) Uani 1 1 d . . . . .
C02K C 0.78970(19) 1.00254(11) 0.11884(9) 0.0160(6) Uani 1 1 d . . . . .
C02L C 0.8614(2) 0.80733(13) 0.41952(10) 0.0230(7) Uani 1 1 d . . . . .
H02Z H 0.836124 0.800692 0.390151 0.035 Uiso 1 1 calc R U . . .
HH H 0.884781 0.772978 0.432393 0.035 Uiso 1 1 calc R U . . .
HI H 0.911642 0.833857 0.420260 0.035 Uiso 1 1 calc R U . . .
C02M C 0.5355(2) 0.61096(14) 0.44834(10) 0.0260(7) Uani 1 1 d . . . . .
H02 H 0.567101 0.575626 0.449648 0.039 Uiso 1 1 calc R U . . .
HJ H 0.468992 0.605041 0.443447 0.039 Uiso 1 1 calc R U . . .
HK H 0.550731 0.630446 0.475082 0.039 Uiso 1 1 calc R U . . .
C02N C 0.5752(2) 0.63670(13) 0.03522(10) 0.0237(7) Uani 1 1 d . . . . .
H7 H 0.519031 0.614779 0.033801 0.036 Uiso 1 1 calc R U . . .
HL H 0.628556 0.612436 0.035986 0.036 Uiso 1 1 calc R U . . .
HM H 0.572716 0.660340 0.010304 0.036 Uiso 1 1 calc R U . . .
C02O C 0.8419(2) 0.97273(12) 0.14958(9) 0.0167(6) Uani 1 1 d . . . . .
H8 H 0.900168 0.986306 0.161060 0.020 Uiso 1 1 calc R U . . .
C02P C 0.81080(19) 0.92290(11) 0.16424(9) 0.0149(6) Uani 1 1 d . . . . .
C4 C 0.9002(2) 0.91477(12) 0.27873(9) 0.0197(6) Uani 1 1 d . . . . .
H4A H 0.964959 0.910230 0.281830 0.024 Uiso 1 1 calc R U . . .
C02S C 0.2762(2) 0.74576(14) 0.00593(10) 0.0248(7) Uani 1 1 d . . . . .
C02T C 0.0445(2) 0.77331(16) 0.30686(11) 0.0322(8) Uani 1 1 d . . . . .
H9 H 0.060525 0.798042 0.284685 0.048 Uiso 1 1 calc R U . . .
HN H -0.021056 0.776879 0.309791 0.048 Uiso 1 1 calc R U . . .
HO H 0.057825 0.735580 0.299299 0.048 Uiso 1 1 calc R U . . .
C02W C 0.8232(2) 0.63119(12) 0.45494(9) 0.0163(6) Uani 1 1 d . . . . .
C02X C 0.9743(2) 0.54459(12) 0.10866(9) 0.0213(6) Uani 1 1 d . . . . .
C02Y C 0.9148(2) 1.07435(13) 0.12218(11) 0.0268(7) Uani 1 1 d . . . . .
H10 H 0.930688 1.110101 0.111223 0.040 Uiso 1 1 calc R U . . .
HP H 0.958588 1.046911 0.114422 0.040 Uiso 1 1 calc R U . . .
HQ H 0.917456 1.076176 0.152999 0.040 Uiso 1 1 calc R U . . .
C030 C 0.8152(2) 1.05821(14) 0.05501(10) 0.0286(7) Uani 1 1 d . . . . .
H03A H 0.752578 1.050286 0.042236 0.043 Uiso 1 1 calc R U . . .
H03B H 0.857049 1.030079 0.046603 0.043 Uiso 1 1 calc R U . . .
H03C H 0.834204 1.094023 0.045369 0.043 Uiso 1 1 calc R U . . .
C031 C 0.3585(2) 0.92317(14) 0.39532(11) 0.0295(8) Uani 1 1 d . . . . .
H03D H 0.309441 0.937940 0.374990 0.044 Uiso 1 1 calc R U . . .
H03E H 0.398724 0.952955 0.406627 0.044 Uiso 1 1 calc R U . . .
H03F H 0.331478 0.905316 0.418478 0.044 Uiso 1 1 calc R U . . .
C032 C 0.9572(3) 0.55391(14) 0.06076(10) 0.0306(8) Uani 1 1 d . . . . .
H03G H 0.890955 0.553681 0.051752 0.046 Uiso 1 1 calc R U . . .
H03H H 0.986665 0.524730 0.046165 0.046 Uiso 1 1 calc R U . . .
H03I H 0.982925 0.589263 0.053797 0.046 Uiso 1 1 calc R U . . .
C033 C 0.9402(3) 0.48757(13) 0.11859(12) 0.0318(8) Uani 1 1 d . . . . .
H03J H 0.949614 0.481471 0.149160 0.048 Uiso 1 1 calc R U . . .
H03K H 0.974407 0.460123 0.104406 0.048 Uiso 1 1 calc R U . . .
H03L H 0.874621 0.484568 0.108565 0.048 Uiso 1 1 calc R U . . .
C035 C 0.8290(2) 0.58517(13) 0.31404(10) 0.0278(7) Uani 1 1 d . . . . .
H035 H 0.846423 0.564515 0.338898 0.033 Uiso 1 1 calc R U . . .
C036 C 0.8480(2) 0.92539(12) 0.30996(9) 0.0190(6) Uani 1 1 d . . . . .
H036 H 0.869276 0.930204 0.339019 0.023 Uiso 1 1 calc R U . . .
C037 C 0.8301(2) 0.83983(13) 0.48964(9) 0.0253(7) Uani 1 1 d . . . . .
H03M H 0.877730 0.867918 0.489602 0.038 Uiso 1 1 calc R U . . .
H03N H 0.857769 0.805782 0.501196 0.038 Uiso 1 1 calc R U . . .
H03O H 0.783191 0.852050 0.507077 0.038 Uiso 1 1 calc R U . . .
C038 C 0.6818(3) 1.08297(13) 0.43023(11) 0.0308(8) Uani 1 1 d . . . . .
H03P H 0.731518 1.090403 0.412937 0.046 Uiso 1 1 calc R U . . .
H03Q H 0.675661 1.113838 0.449273 0.046 Uiso 1 1 calc R U . . .
H03R H 0.624140 1.077887 0.411841 0.046 Uiso 1 1 calc R U . . .
C039 C 0.9506(2) 0.66130(15) 0.50869(10) 0.0307(8) Uani 1 1 d . . . . .
H03S H 0.989578 0.668096 0.486276 0.046 Uiso 1 1 calc R U . . .
H03T H 0.989006 0.651064 0.534707 0.046 Uiso 1 1 calc R U . . .
H03U H 0.915976 0.694484 0.513648 0.046 Uiso 1 1 calc R U . . .
C03A C 0.4928(2) 0.86090(14) 0.40599(10) 0.0250(7) Uani 1 1 d . . . . .
H03V H 0.466494 0.842296 0.429013 0.037 Uiso 1 1 calc R U . . .
H03W H 0.529645 0.892084 0.417338 0.037 Uiso 1 1 calc R U . . .
H03X H 0.531872 0.835386 0.392492 0.037 Uiso 1 1 calc R U . . .
C03C C 0.8269(2) 0.60307(15) 0.53166(10) 0.0281(7) Uani 1 1 d . . . . .
H03Y H 0.792510 0.635910 0.537690 0.042 Uiso 1 1 calc R U . . .
HR H 0.868163 0.592777 0.556822 0.042 Uiso 1 1 calc R U . . .
HS H 0.783989 0.573116 0.523833 0.042 Uiso 1 1 calc R U . . .
C03D C 1.0782(2) 0.54723(14) 0.12259(11) 0.0279(7) Uani 1 1 d . . . . .
H03Z H 1.101333 0.583463 0.116159 0.042 Uiso 1 1 calc R U . . .
HT H 1.109487 0.519367 0.107456 0.042 Uiso 1 1 calc R U . . .
HU H 1.089850 0.540545 0.153046 0.042 Uiso 1 1 calc R U . . .
C03E C 0.6244(3) 1.01970(16) 0.48216(12) 0.0403(9) Uani 1 1 d . . . . .
H03 H 0.568460 1.012178 0.463082 0.060 Uiso 1 1 calc R U . . .
HV H 0.614376 1.051610 0.499622 0.060 Uiso 1 1 calc R U . . .
HW H 0.639369 0.987956 0.500382 0.060 Uiso 1 1 calc R U . . .
C03F C 0.7924(3) 1.04193(16) 0.48592(12) 0.0406(10) Uani 1 1 d . . . . .
H11 H 0.807687 1.009516 0.503371 0.061 Uiso 1 1 calc R U . . .
HX H 0.783054 1.073164 0.504171 0.061 Uiso 1 1 calc R U . . .
HY H 0.842823 1.049924 0.469193 0.061 Uiso 1 1 calc R U . . .
C03H C 0.2996(3) 0.71004(19) -0.03040(12) 0.0496(12) Uani 1 1 d . . . . .
H12 H 0.357425 0.722498 -0.039819 0.074 Uiso 1 1 calc R U . . .
HZ H 0.250362 0.712598 -0.053870 0.074 Uiso 1 1 calc R U . . .
H16 H 0.306128 0.672014 -0.020914 0.074 Uiso 1 1 calc R U . . .
C03I C 0.8832(2) 0.61462(13) 0.49528(9) 0.0201(6) Uani 1 1 d . . . . .
C03J C 0.1835(3) 0.7260(2) 0.01873(14) 0.0527(12) Uani 1 1 d . . . . .
H13 H 0.190462 0.688923 0.030246 0.079 Uiso 1 1 calc R U . . .
H17 H 0.137427 0.725944 -0.006106 0.079 Uiso 1 1 calc R U . . .
H18 H 0.163759 0.750579 0.040205 0.079 Uiso 1 1 calc R U . . .
C03K C 0.9379(2) 0.56330(15) 0.48695(10) 0.0317(8) Uani 1 1 d . . . . .
H14 H 0.895387 0.533611 0.477750 0.048 Uiso 1 1 calc R U . . .
H19 H 0.975962 0.552508 0.512922 0.048 Uiso 1 1 calc R U . . .
H20 H 0.977331 0.570909 0.464833 0.048 Uiso 1 1 calc R U . . .
C03M C 0.2676(4) 0.80454(18) -0.00869(14) 0.0566(13) Uani 1 1 d . . . . .
H15 H 0.252356 0.827637 0.014625 0.085 Uiso 1 1 calc R U . . .
H21 H 0.218930 0.807427 -0.032379 0.085 Uiso 1 1 calc R U . . .
H22 H 0.325952 0.816623 -0.017767 0.085 Uiso 1 1 calc R U . . .

loop_
_atom_site_aniso_label
_atom_site_aniso_U_11
_atom_site_aniso_U_22
_atom_site_aniso_U_33
_atom_site_aniso_U_23
_atom_site_aniso_U_13
_atom_site_aniso_U_12
Sm2 0.01042(7) 0.01306(7) 0.01030(7) 0.00003(5) 0.00171(5) 0.00029(5)
Sm1 0.01165(7) 0.01174(7) 0.01066(7) 0.00033(5) 0.00172(5) 0.00021(5)
Cl2 0.0154(3) 0.0139(3) 0.0143(3) -0.0008(2) 0.0031(2) -0.0017(2)
Cl3 0.0155(3) 0.0144(3) 0.0135(3) 0.0001(2) 0.0022(2) 0.0016(2)
Cl1 0.0124(3) 0.0148(3) 0.0138(3) 0.0008(2) 0.0016(2) -0.0007(2)
O3 0.0166(10) 0.0217(11) 0.0133(10) -0.0021(8) 0.0008(8) -0.0007(8)
O5 0.0160(10) 0.0190(10) 0.0143(10) 0.0049(8) 0.0015(8) 0.0023(8)
O2 0.0167(10) 0.0158(10) 0.0156(10) 0.0008(8) 0.0040(8) 0.0033(8)
O6 0.0121(9) 0.0206(10) 0.0184(10) 0.0015(8) 0.0028(8) 0.0011(8)
O4 0.0180(10) 0.0177(10) 0.0157(10) -0.0017(8) 0.0024(8) -0.0010(8)
O1 0.0178(10) 0.0126(9) 0.0167(10) 0.0023(8) 0.0033(8) -0.0003(8)
N4 0.0147(12) 0.0164(12) 0.0141(12) -0.0003(9) 0.0056(9) -0.0001(9)
N5 0.0138(11) 0.0165(12) 0.0138(12) 0.0015(9) 0.0002(9) -0.0017(9)
N1 0.0181(12) 0.0157(12) 0.0137(12) 0.0015(9) 0.0014(9) 0.0005(9)
N3 0.0162(12) 0.0172(12) 0.0135(12) -0.0026(10) 0.0038(9) -0.0024(9)
N2 0.0138(11) 0.0172(12) 0.0142(12) 0.0025(9) 0.0024(9) -0.0003(9)
N6 0.0152(12) 0.0156(12) 0.0132(12) 0.0004(9) -0.0001(9) -0.0014(9)
C00K 0.0142(13) 0.0197(14) 0.0117(13) 0.0007(11) 0.0013(10) -0.0026(11)
C00L 0.0177(14) 0.0118(13) 0.0115(13) -0.0010(10) 0.0002(10) 0.0017(10)
C00M 0.0148(13) 0.0213(15) 0.0124(13) 0.0031(11) 0.0028(11) 0.0013(11)
C00N 0.0148(13) 0.0183(14) 0.0158(14) 0.0003(11) 0.0038(11) 0.0018(11)
C00O 0.0160(14) 0.0182(14) 0.0155(14) 0.0008(11) 0.0026(11) -0.0009(11)
C00P 0.0142(13) 0.0138(13) 0.0156(14) -0.0003(11) 0.0011(11) -0.0011(10)
C00Q 0.0146(13) 0.0188(14) 0.0130(13) 0.0005(11) 0.0023(10) -0.0017(11)
C00R 0.0188(14) 0.0200(15) 0.0121(13) -0.0005(11) 0.0033(11) -0.0031(11)
C2 0.0133(13) 0.0157(14) 0.0166(14) -0.0016(11) 0.0033(11) 0.0014(10)
C00U 0.0154(13) 0.0169(14) 0.0112(13) -0.0014(11) 0.0010(10) 0.0025(11)
C00V 0.0171(14) 0.0172(14) 0.0107(13) 0.0019(11) 0.0046(11) 0.0017(11)
C3 0.0178(14) 0.0128(13) 0.0156(14) 0.0018(11) 0.0017(11) -0.0029(11)
C00X 0.0191(15) 0.0171(15) 0.0267(16) 0.0053(12) 0.0098(12) 0.0027(12)
C00Y 0.0164(14) 0.0168(14) 0.0208(15) -0.0012(12) 0.0032(11) -0.0008(11)
C00Z 0.0156(14) 0.0177(14) 0.0147(14) 0.0018(11) 0.0016(11) 0.0006(11)
C010 0.0156(13) 0.0183(14) 0.0113(13) 0.0019(11) 0.0002(10) -0.0039(11)
C011 0.0154(14) 0.0222(15) 0.0138(14) -0.0016(11) 0.0029(11) -0.0012(11)
C012 0.0176(14) 0.0164(14) 0.0122(13) 0.0017(11) 0.0017(11) -0.0022(11)
C013 0.0124(13) 0.0206(14) 0.0125(13) 0.0023(11) 0.0026(10) 0.0026(11)
C014 0.0112(13) 0.0245(16) 0.0190(15) -0.0007(12) 0.0032(11) 0.0004(11)
C015 0.0124(13) 0.0200(15) 0.0167(14) -0.0005(11) 0.0041(11) 0.0004(11)
C016 0.0345(18) 0.0197(15) 0.0216(16) -0.0046(13) 0.0079(13) -0.0065(13)
C017 0.0186(14) 0.0167(14) 0.0120(13) -0.0009(11) 0.0040(11) -0.0003(11)
C018 0.0183(14) 0.0193(15) 0.0161(14) -0.0018(11) 0.0029(11) 0.0009(11)
C01A 0.0188(14) 0.0135(13) 0.0148(14) -0.0010(11) 0.0048(11) -0.0029(11)
C1 0.0149(13) 0.0153(14) 0.0170(14) 0.0017(11) 0.0059(11) 0.0015(11)
C01C 0.0140(13) 0.0172(14) 0.0150(14) -0.0001(11) -0.0003(11) 0.0016(11)
C01D 0.0138(13) 0.0178(14) 0.0161(14) -0.0035(11) 0.0044(11) -0.0037(11)
C01E 0.0222(16) 0.0183(15) 0.0321(18) 0.0002(13) -0.0008(13) -0.0007(12)
C01F 0.0167(14) 0.0187(14) 0.0123(13) 0.0006(11) 0.0024(11) 0.0013(11)
C01G 0.0173(14) 0.0220(15) 0.0152(14) 0.0033(12) 0.0019(11) -0.0022(11)
C01H 0.0150(13) 0.0167(14) 0.0133(13) 0.0026(11) 0.0041(11) -0.0001(11)
C01I 0.0157(14) 0.0192(14) 0.0147(14) -0.0011(11) 0.0018(11) 0.0001(11)
C01J 0.0291(18) 0.0215(17) 0.048(2) 0.0011(16) 0.0202(16) 0.0001(14)
C01K 0.0196(14) 0.0159(14) 0.0148(14) -0.0009(11) -0.0013(11) -0.0004(11)
C01L 0.0166(14) 0.0228(15) 0.0172(14) -0.0045(12) 0.0019(11) -0.0007(12)
C01M 0.0154(14) 0.0268(17) 0.0302(17) 0.0042(14) 0.0037(13) -0.0032(12)
C01N 0.0325(18) 0.0224(16) 0.0203(16) -0.0079(13) 0.0079(13) -0.0096(13)
C01O 0.0280(17) 0.0196(15) 0.0188(15) 0.0019(12) 0.0043(13) -0.0004(12)
C01P 0.0178(14) 0.0216(15) 0.0158(14) -0.0010(12) 0.0013(11) -0.0002(11)
C01Q 0.0150(13) 0.0175(14) 0.0161(14) -0.0017(11) 0.0016(11) -0.0020(11)
C01R 0.0194(14) 0.0112(13) 0.0127(13) -0.0006(10) 0.0058(11) -0.0004(10)
C01S 0.0162(14) 0.0210(15) 0.0239(16) -0.0073(12) 0.0066(12) -0.0009(11)
C01U 0.0183(14) 0.0186(14) 0.0143(14) 0.0023(11) 0.0043(11) 0.0007(11)
C01V 0.0187(14) 0.0232(15) 0.0125(14) -0.0031(12) 0.0017(11) 0.0007(12)
C01W 0.0235(16) 0.0246(16) 0.0227(16) 0.0067(13) -0.0050(13) -0.0021(13)
C01X 0.0218(16) 0.0210(16) 0.0311(18) -0.0012(13) 0.0072(13) -0.0039(12)
C01Y 0.0215(15) 0.0166(14) 0.0133(14) 0.0017(11) 0.0033(11) 0.0018(11)
C01Z 0.0172(15) 0.0256(17) 0.048(2) 0.0011(15) 0.0117(15) 0.0007(13)
C020 0.0187(14) 0.0158(14) 0.0155(14) 0.0035(11) -0.0003(11) 0.0000(11)
C021 0.0204(15) 0.0260(17) 0.0234(16) 0.0036(13) 0.0030(12) -0.0024(12)
C022 0.0188(14) 0.0182(14) 0.0136(14) 0.0001(11) 0.0008(11) -0.0002(11)
C023 0.0199(15) 0.0319(18) 0.0223(16) 0.0029(13) -0.0016(12) -0.0057(13)
C024 0.0202(15) 0.0199(15) 0.0143(14) 0.0018(11) 0.0006(11) -0.0007(12)
C025 0.0254(16) 0.0184(15) 0.0175(15) -0.0004(12) 0.0001(12) -0.0042(12)
C026 0.0140(13) 0.0204(15) 0.0188(15) 0.0008(12) 0.0042(11) 0.0023(11)
C027 0.0210(14) 0.0155(14) 0.0125(13) 0.0020(11) 0.0037(11) -0.0004(11)
C028 0.0170(14) 0.0206(15) 0.0194(15) -0.0054(12) 0.0031(11) -0.0005(11)
C029 0.048(2) 0.0145(15) 0.0226(17) 0.0032(13) -0.0012(15) -0.0008(14)
C02A 0.0156(14) 0.0195(14) 0.0151(14) 0.0009(11) 0.0008(11) 0.0057(11)
C02B 0.0165(15) 0.0285(17) 0.0284(17) 0.0073(14) 0.0065(13) 0.0041(13)
C02C 0.0268(16) 0.0190(15) 0.0212(15) 0.0058(12) 0.0093(13) 0.0022(12)
C02D 0.0239(16) 0.0231(16) 0.0266(17) -0.0012(13) -0.0027(13) 0.0047(13)
C02E 0.0191(14) 0.0193(14) 0.0136(14) -0.0017(11) 0.0032(11) 0.0004(11)
C02F 0.0186(15) 0.0330(18) 0.0226(16) -0.0100(14) 0.0052(12) -0.0023(13)
C02G 0.0330(18) 0.0162(15) 0.0331(18) 0.0001(13) 0.0078(14) 0.0012(13)
C02I 0.0231(15) 0.0171(14) 0.0204(15) 0.0017(12) 0.0063(12) -0.0024(12)
C02J 0.0274(17) 0.0235(16) 0.0213(16) -0.0073(13) -0.0004(13) 0.0042(13)
C02K 0.0183(14) 0.0147(14) 0.0163(14) -0.0015(11) 0.0075(11) 0.0003(11)
C02L 0.0216(15) 0.0254(16) 0.0222(16) -0.0016(13) 0.0024(12) 0.0049(12)
C02M 0.0195(15) 0.0349(19) 0.0234(16) 0.0089(14) 0.0017(13) -0.0065(13)
C02N 0.0211(15) 0.0273(17) 0.0228(16) -0.0099(13) 0.0030(12) 0.0015(13)
C02O 0.0171(14) 0.0192(14) 0.0143(14) -0.0030(11) 0.0043(11) -0.0045(11)
C02P 0.0167(14) 0.0169(14) 0.0115(13) 0.0004(11) 0.0034(11) 0.0014(11)
C4 0.0158(14) 0.0240(15) 0.0185(15) 0.0024(12) -0.0013(12) -0.0005(12)
C02S 0.0275(17) 0.0274(17) 0.0181(15) -0.0027(13) -0.0037(13) 0.0073(13)
C02T 0.0115(15) 0.060(2) 0.0244(17) -0.0040(16) -0.0005(13) 0.0015(15)
C02W 0.0196(14) 0.0159(14) 0.0133(14) -0.0011(11) 0.0013(11) 0.0025(11)
C02X 0.0248(16) 0.0203(15) 0.0194(15) -0.0014(12) 0.0055(12) 0.0055(12)
C02Y 0.0278(17) 0.0205(16) 0.0327(18) 0.0060(14) 0.0061(14) -0.0071(13)
C030 0.038(2) 0.0257(17) 0.0228(17) 0.0044(14) 0.0080(14) -0.0076(14)
C031 0.0255(17) 0.0266(17) 0.038(2) -0.0158(15) 0.0103(15) -0.0029(14)
C032 0.039(2) 0.0297(18) 0.0228(17) -0.0052(14) 0.0031(15) 0.0074(15)
C033 0.037(2) 0.0219(17) 0.039(2) -0.0041(15) 0.0163(16) 0.0041(14)
C035 0.048(2) 0.0144(15) 0.0195(16) 0.0053(12) -0.0012(15) -0.0011(14)
C036 0.0171(14) 0.0247(16) 0.0146(14) 0.0012(12) -0.0017(11) -0.0021(12)
C037 0.0327(18) 0.0270(17) 0.0153(15) 0.0003(13) -0.0012(13) 0.0041(14)
C038 0.038(2) 0.0212(16) 0.0328(19) -0.0098(14) 0.0012(15) 0.0061(14)
C039 0.0288(18) 0.044(2) 0.0176(16) 0.0016(15) -0.0063(13) -0.0064(15)
C03A 0.0203(15) 0.0319(18) 0.0229(16) -0.0068(14) 0.0032(13) -0.0039(13)
C03C 0.0274(17) 0.038(2) 0.0184(16) 0.0064(14) -0.0001(13) 0.0066(14)
C03D 0.0267(17) 0.0297(18) 0.0281(18) -0.0005(14) 0.0064(14) 0.0116(14)
C03E 0.052(2) 0.036(2) 0.036(2) -0.0077(17) 0.0198(18) 0.0091(18)
C03F 0.046(2) 0.034(2) 0.038(2) -0.0212(17) -0.0127(17) 0.0109(17)
C03H 0.055(3) 0.066(3) 0.0241(19) -0.0137(19) -0.0135(18) 0.025(2)
C03I 0.0209(15) 0.0245(16) 0.0143(14) 0.0023(12) 0.0002(12) 0.0036(12)
C03J 0.031(2) 0.087(4) 0.037(2) -0.007(2) -0.0083(18) 0.001(2)
C03K 0.0361(19) 0.039(2) 0.0196(16) 0.0044(15) 0.0014(14) 0.0169(16)
C03M 0.081(3) 0.045(3) 0.038(2) 0.005(2) -0.018(2) 0.016(2)

loop_
_atom_type_symbol
_atom_type_description
_atom_type_scat_dispersion_real
_atom_type_scat_dispersion_imag
_atom_type_scat_source
C C 0.0033 0.0016 'International Tables Vol C Tables 4.2.6.8 and 6.1.1.4'
Cl Cl 0.1484 0.1585 'International Tables Vol C Tables 4.2.6.8 and 6.1.1.4'
H H 0.0000 0.0000 'International Tables Vol C Tables 4.2.6.8 and 6.1.1.4'
N N 0.0061 0.0033 'International Tables Vol C Tables 4.2.6.8 and 6.1.1.4'
O O 0.0106 0.0060 'International Tables Vol C Tables 4.2.6.8 and 6.1.1.4'
Sm Sm -0.1638 3.4418 'International Tables Vol C Tables 4.2.6.8 and 6.1.1.4'

loop_
_geom_angle_atom_site_label_1
_geom_angle_atom_site_label_2
_geom_angle_atom_site_label_3
_geom_angle
_geom_angle_site_symmetry_1
_geom_angle_site_symmetry_3
_geom_angle_publ_flag
Cl2 Sm2 Cl3 74.432(19) . . ?
Cl2 Sm2 Cl1 77.615(19) . . ?
Cl1 Sm2 Cl3 73.857(19) . . ?
O5 Sm2 Cl2 82.17(5) . . ?
O5 Sm2 Cl3 156.47(5) . . ?
O5 Sm2 Cl1 99.00(5) . . ?
O6 Sm2 Cl2 95.81(5) . . ?
O6 Sm2 Cl3 80.96(5) . . ?
O6 Sm2 Cl1 154.81(5) . . ?
O6 Sm2 O5 104.20(7) . . ?
O6 Sm2 O4 102.92(7) . . ?
O4 Sm2 Cl2 159.48(5) . . ?
O4 Sm2 Cl3 100.11(5) . . ?
O4 Sm2 Cl1 81.87(5) . . ?
O4 Sm2 O5 101.00(7) . . ?
Cl2 Sm1 Cl3 75.393(19) . . ?
Cl2 Sm1 Cl1 77.644(19) . . ?
Cl1 Sm1 Cl3 74.693(19) . . ?
O3 Sm1 Cl2 83.99(5) . . ?
O3 Sm1 Cl3 97.87(5) . . ?
O3 Sm1 Cl1 161.38(5) . . ?
O3 Sm1 O2 103.44(7) . . ?
O3 Sm1 O1 100.14(7) . . ?
O2 Sm1 Cl2 92.80(5) . . ?
O2 Sm1 Cl3 154.42(5) . . ?
O2 Sm1 Cl1 80.69(5) . . ?
O1 Sm1 Cl2 158.19(5) . . ?
O1 Sm1 Cl3 82.82(5) . . ?
O1 Sm1 Cl1 95.88(5) . . ?
O1 Sm1 O2 106.83(7) . . ?
Sm1 Cl2 Sm2 90.772(19) . . ?
Sm1 Cl3 Sm2 88.495(18) . . ?
Sm2 Cl1 Sm1 90.186(19) . . ?
C010 O3 Sm1 165.85(19) . . ?
C00L O5 Sm2 154.75(18) . . ?
C00U O2 Sm1 163.16(18) . . ?
C013 O6 Sm2 174.91(19) . . ?
C01D O4 Sm2 160.54(18) . . ?
C01R O1 Sm1 175.32(18) . . ?
C2 N4 C016 108.2(2) . . ?
C2 N4 C01H 125.5(2) . . ?
C016 N4 C01H 126.0(2) . . ?
C3 N5 C01U 125.0(2) . . ?
C3 N5 C4 108.0(2) . . ?
C4 N5 C01U 126.4(2) . . ?
C1 N1 C022 124.8(2) . . ?
C1 N1 C029 108.2(2) . . ?
C029 N1 C022 126.9(2) . . ?
C2 N3 C01F 125.3(2) . . ?
C2 N3 C01N 108.4(2) . . ?
C01N N3 C01F 126.2(2) . . ?
C1 N2 C01Q 125.9(2) . . ?
C1 N2 C035 108.3(2) . . ?
C035 N2 C01Q 125.7(2) . . ?
C3 N6 C018 123.8(2) . . ?
C3 N6 C036 108.4(2) . . ?
C036 N6 C018 127.8(2) . . ?
C00M C00K H00K 119.1 . . ?
C00M C00K C00V 121.7(3) . . ?
C00V C00K H00K 119.1 . . ?
O5 C00L C00P 123.4(2) . . ?
O5 C00L C01A 118.7(2) . . ?
C00P C00L C01A 117.9(2) . . ?
C00K C00M C00N 116.2(3) . . ?
C00K C00M C014 121.0(3) . . ?
C00N C00M C014 122.7(3) . . ?
C00M C00N H00N 117.6 . . ?
C00M C00N C00Q 124.8(3) . . ?
C00Q C00N H00N 117.6 . . ?
C00R C00O C010 118.0(3) . . ?
C00R C00O C01L 120.5(3) . . ?
C010 C00O C01L 121.5(2) . . ?
C00L C00P C01G 121.7(2) . . ?
C027 C00P C00L 117.5(2) . . ?
C027 C00P C01G 120.8(2) . . ?
C00N C00Q C013 117.7(3) . . ?
C00N C00Q C01S 120.0(3) . . ?
C013 C00Q C01S 122.3(2) . . ?
C00O C00R H00R 117.9 . . ?
C00O C00R C024 124.3(3) . . ?
C024 C00R H00R 117.9 . . ?
N4 C2 H2 125.5 . . ?
N3 C2 N4 109.1(2) . . ?
N3 C2 H2 125.5 . . ?
O2 C00U C00Z 123.2(3) . . ?
O2 C00U C01C 119.4(2) . . ?
C01C C00U C00Z 117.3(2) . . ?
C00K C00V C013 121.5(3) . . ?
C00K C00V C01H 118.1(3) . . ?
C013 C00V C01H 120.4(2) . . ?
N5 C3 N6 108.9(2) . . ?
N5 C3 H3 125.6 . . ?
N6 C3 H3 125.6 . . ?
C01E C00X C00Z 107.9(2) . . ?
C01E C00X C01J 106.9(3) . . ?
C01E C00X C02C 110.9(3) . . ?
C01J C00X C00Z 112.6(3) . . ?
C01J C00X C02C 106.5(3) . . ?
C02C C00X C00Z 111.9(2) . . ?
C011 C00Y H00Y 119.4 . . ?
C028 C00Y H00Y 119.4 . . ?
C028 C00Y C011 121.3(3) . . ?
C00U C00Z C00X 121.7(3) . . ?
C026 C00Z C00U 118.1(3) . . ?
C026 C00Z C00X 120.1(3) . . ?
O3 C010 C00O 123.3(3) . . ?
O3 C010 C012 118.7(2) . . ?
C012 C010 C00O 118.0(2) . . ?
C00Y C011 C018 119.0(3) . . ?
C00Y C011 C01D 121.6(3) . . ?
C01D C011 C018 119.4(3) . . ?
C010 C012 C01F 119.2(2) . . ?
C01P C012 C010 121.5(3) . . ?
C01P C012 C01F 119.3(3) . . ?
O6 C013 C00Q 122.9(3) . . ?
O6 C013 C00V 119.0(3) . . ?
C00V C013 C00Q 118.1(2) . . ?
C00M C014 C01Z 111.7(2) . . ?
C00M C014 C02T 110.1(2) . . ?
C01M C014 C00M 109.7(2) . . ?
C01M C014 C01Z 108.3(3) . . ?
C01M C014 C02T 109.1(3) . . ?
C01Z C014 C02T 108.0(3) . . ?
C01D C015 C02E 121.3(2) . . ?
C01V C015 C01D 117.4(3) . . ?
C01V C015 C02E 121.3(3) . . ?
N4 C016 H016 126.3 . . ?
C01N C016 N4 107.3(3) . . ?
C01N C016 H016 126.3 . . ?
C01R C017 C020 122.0(2) . . ?
C01Y C017 C01R 117.7(3) . . ?
C01Y C017 C020 120.4(3) . . ?
N6 C018 C011 111.0(2) . . ?
N6 C018 H01A 109.4 . . ?
N6 C018 H01B 109.4 . . ?
C011 C018 H01A 109.4 . . ?
C011 C018 H01B 109.4 . . ?
H01A C018 H01B 108.0 . . ?
C00L C01A C01Q 119.4(2) . . ?
C01I C01A C00L 120.8(3) . . ?
C01I C01A C01Q 119.8(3) . . ?
N1 C1 H1 125.4 . . ?
N2 C1 N1 109.2(2) . . ?
N2 C1 H1 125.4 . . ?
C00U C01C C022 120.2(2) . . ?
C01K C01C C00U 121.6(3) . . ?
C01K C01C C022 118.1(3) . . ?
O4 C01D C011 119.4(3) . . ?
O4 C01D C015 123.1(3) . . ?
C011 C01D C015 117.5(3) . . ?
C00X C01E H01C 109.5 . . ?
C00X C01E H01D 109.5 . . ?
C00X C01E H01E 109.5 . . ?
H01C C01E H01D 109.5 . . ?
H01C C01E H01E 109.5 . . ?
H01D C01E H01E 109.5 . . ?
N3 C01F C012 110.2(2) . . ?
N3 C01F H01F 109.6 . . ?
N3 C01F H01G 109.6 . . ?
C012 C01F H01F 109.6 . . ?
C012 C01F H01G 109.6 . . ?
H01F C01F H01G 108.1 . . ?
C00P C01G C023 108.3(2) . . ?
C00P C01G C02B 112.2(2) . . ?
C02B C01G C023 110.2(2) . . ?
C02M C01G C00P 112.1(2) . . ?
C02M C01G C023 106.9(2) . . ?
C02M C01G C02B 107.0(3) . . ?
N4 C01H C00V 111.1(2) . . ?
N4 C01H H01H 109.4 . . ?
N4 C01H H01I 109.4 . . ?
C00V C01H H01H 109.4 . . ?
C00V C01H H01I 109.4 . . ?
H01H C01H H01I 108.0 . . ?
C01A C01I H01J 119.0 . . ?
C01A C01I C02W 122.0(3) . . ?
C02W C01I H01J 119.0 . . ?
C00X C01J H01K 109.5 . . ?
C00X C01J H01L 109.5 . . ?
C00X C01J H01M 109.5 . . ?
H01K C01J H01L 109.5 . . ?
H01K C01J H01M 109.5 . . ?
H01L C01J H01M 109.5 . . ?
C01C C01K H01N 119.2 . . ?
C02A C01K C01C 121.5(3) . . ?
C02A C01K H01N 119.2 . . ?
C00O C01L C02D 108.8(2) . . ?
C02F C01L C00O 110.7(2) . . ?
C02F C01L C02D 110.5(2) . . ?
C02N C01L C00O 112.8(2) . . ?
C02N C01L C02D 106.5(3) . . ?
C02N C01L C02F 107.5(2) . . ?
C014 C01M H01O 109.5 . . ?
C014 C01M H01P 109.5 . . ?
C014 C01M H01Q 109.5 . . ?
H01O C01M H01P 109.5 . . ?
H01O C01M H01Q 109.5 . . ?
H01P C01M H01Q 109.5 . . ?
N3 C01N H01R 126.6 . . ?
C016 C01N N3 106.9(3) . . ?
C016 C01N H01R 126.6 . . ?
H01S C01O H01T 109.5 . . ?
H01S C01O H01U 109.5 . . ?
H01T C01O H01U 109.5 . . ?
C02E C01O H01S 109.5 . . ?
C02E C01O H01T 109.5 . . ?
C02E C01O H01U 109.5 . . ?
C012 C01P H01V 119.4 . . ?
C024 C01P C012 121.3(3) . . ?
C024 C01P H01V 119.4 . . ?
N2 C01Q C01A 111.0(2) . . ?
N2 C01Q H01W 109.4 . . ?
N2 C01Q H01X 109.4 . . ?
C01A C01Q H01W 109.4 . . ?
C01A C01Q H01X 109.4 . . ?
H01W C01Q H01X 108.0 . . ?
O1 C01R C017 123.3(2) . . ?
O1 C01R C02P 118.9(2) . . ?
C02P C01R C017 117.8(2) . . ?
C00Q C01S C031 112.8(2) . . ?
C00Q C01S C03A 109.8(2) . . ?
C01X C01S C00Q 109.9(2) . . ?
C01X C01S C031 106.5(3) . . ?
C01X C01S C03A 110.4(2) . . ?
C031 C01S C03A 107.4(3) . . ?
N5 C01U H01Y 109.2 . . ?
N5 C01U H 109.2 . . ?
N5 C01U C02P 111.9(2) . . ?
H01Y C01U H 107.9 . . ?
C02P C01U H01Y 109.2 . . ?
C02P C01U H 109.2 . . ?
C015 C01V H01Z 117.7 . . ?
C015 C01V C028 124.6(3) . . ?
C028 C01V H01Z 117.7 . . ?
H01 C01W HA 109.5 . . ?
H01 C01W HB 109.5 . . ?
HA C01W HB 109.5 . . ?
C020 C01W H01 109.5 . . ?
C020 C01W HA 109.5 . . ?
C020 C01W HB 109.5 . . ?
C01S C01X H4 109.5 . . ?
C01S C01X HC 109.5 . . ?
C01S C01X HD 109.5 . . ?
H4 C01X HC 109.5 . . ?
H4 C01X HD 109.5 . . ?
HC C01X HD 109.5 . . ?
C017 C01Y H5 117.4 . . ?
C017 C01Y C02K 125.1(3) . . ?
C02K C01Y H5 117.4 . . ?
C014 C01Z H6 109.5 . . ?
C014 C01Z HE 109.5 . . ?
C014 C01Z HF 109.5 . . ?
H6 C01Z HE 109.5 . . ?
H6 C01Z HF 109.5 . . ?
HE C01Z HF 109.5 . . ?
C017 C020 C01W 112.7(2) . . ?
C017 C020 C021 109.2(2) . . ?
C017 C020 C025 110.2(2) . . ?
C01W C020 C021 106.8(2) . . ?
C025 C020 C01W 107.2(2) . . ?
C025 C020 C021 110.7(2) . . ?
C020 C021 H02A 109.5 . . ?
C020 C021 H02B 109.5 . . ?
C020 C021 H02C 109.5 . . ?
H02A C021 H02B 109.5 . . ?
H02A C021 H02C 109.5 . . ?
H02B C021 H02C 109.5 . . ?
N1 C022 C01C 112.4(2) . . ?
N1 C022 H02D 109.1 . . ?
N1 C022 H02E 109.1 . . ?
C01C C022 H02D 109.1 . . ?
C01C C022 H02E 109.1 . . ?
H02D C022 H02E 107.9 . . ?
C01G C023 H02F 109.5 . . ?
C01G C023 H02G 109.5 . . ?
C01G C023 H02H 109.5 . . ?
H02F C023 H02G 109.5 . . ?
H02F C023 H02H 109.5 . . ?
H02G C023 H02H 109.5 . . ?
C00R C024 C02S 122.5(3) . . ?
C01P C024 C00R 116.5(3) . . ?
C01P C024 C02S 121.1(3) . . ?
C020 C025 H02I 109.5 . . ?
C020 C025 H02J 109.5 . . ?
C020 C025 H02K 109.5 . . ?
H02I C025 H02J 109.5 . . ?
H02I C025 H02K 109.5 . . ?
H02J C025 H02K 109.5 . . ?
C00Z C026 H026 117.6 . . ?
C00Z C026 C02A 124.7(3) . . ?
C02A C026 H026 117.6 . . ?
C00P C027 H027 117.8 . . ?
C02W C027 C00P 124.3(3) . . ?
C02W C027 H027 117.8 . . ?
C00Y C028 C01V 116.4(3) . . ?
C00Y C028 C02J 122.7(3) . . ?
C01V C028 C02J 120.9(3) . . ?
N1 C029 H029 126.3 . . ?
C035 C029 N1 107.3(3) . . ?
C035 C029 H029 126.3 . . ?
C01K C02A C026 116.3(3) . . ?
C01K C02A C02X 123.9(3) . . ?
C026 C02A C02X 119.8(3) . . ?
C01G C02B H02L 109.5 . . ?
C01G C02B H02M 109.5 . . ?
C01G C02B H02N 109.5 . . ?
H02L C02B H02M 109.5 . . ?
H02L C02B H02N 109.5 . . ?
H02M C02B H02N 109.5 . . ?
C00X C02C H02O 109.5 . . ?
C00X C02C H02P 109.5 . . ?
C00X C02C H02Q 109.5 . . ?
H02O C02C H02P 109.5 . . ?
H02O C02C H02Q 109.5 . . ?
H02P C02C H02Q 109.5 . . ?
C01L C02D H02R 109.5 . . ?
C01L C02D H02S 109.5 . . ?
C01L C02D H02T 109.5 . . ?
H02R C02D H02S 109.5 . . ?
H02R C02D H02T 109.5 . . ?
H02S C02D H02T 109.5 . . ?
C015 C02E C02L 109.3(2) . . ?
C015 C02E C037 112.2(2) . . ?
C01O C02E C015 110.9(2) . . ?
C01O C02E C02L 109.7(2) . . ?
C01O C02E C037 107.9(2) . . ?
C037 C02E C02L 106.7(2) . . ?
C01L C02F H02U 109.5 . . ?
C01L C02F H02V 109.5 . . ?
C01L C02F H02W 109.5 . . ?
H02U C02F H02V 109.5 . . ?
H02U C02F H02W 109.5 . . ?
H02V C02F H02W 109.5 . . ?
H02X C02G H02Y 109.5 . . ?
H02X C02G HG 109.5 . . ?
H02Y C02G HG 109.5 . . ?
C02I C02G H02X 109.5 . . ?
C02I C02G H02Y 109.5 . . ?
C02I C02G HG 109.5 . . ?
C02G C02I C02K 108.8(2) . . ?
C02G C02I C030 109.6(3) . . ?
C02K C02I C030 110.0(2) . . ?
C02Y C02I C02G 108.3(3) . . ?
C02Y C02I C02K 112.0(3) . . ?
C02Y C02I C030 108.2(3) . . ?
C028 C02J C03E 108.1(3) . . ?
C028 C02J C03F 110.8(3) . . ?
C038 C02J C028 112.0(3) . . ?
C038 C02J C03E 108.5(3) . . ?
C038 C02J C03F 107.7(3) . . ?
C03E C02J C03F 109.8(3) . . ?
C01Y C02K C02I 120.2(3) . . ?
C02O C02K C01Y 116.2(3) . . ?
C02O C02K C02I 123.6(3) . . ?
C02E C02L H02Z 109.5 . . ?
C02E C02L HH 109.5 . . ?
C02E C02L HI 109.5 . . ?
H02Z C02L HH 109.5 . . ?
H02Z C02L HI 109.5 . . ?
HH C02L HI 109.5 . . ?
C01G C02M H02 109.5 . . ?
C01G C02M HJ 109.5 . . ?
C01G C02M HK 109.5 . . ?
H02 C02M HJ 109.5 . . ?
H02 C02M HK 109.5 . . ?
HJ C02M HK 109.5 . . ?
C01L C02N H7 109.5 . . ?
C01L C02N HL 109.5 . . ?
C01L C02N HM 109.5 . . ?
H7 C02N HL 109.5 . . ?
H7 C02N HM 109.5 . . ?
HL C02N HM 109.5 . . ?
C02K C02O H8 119.3 . . ?
C02K C02O C02P 121.5(3) . . ?
C02P C02O H8 119.3 . . ?
C01R C02P C01U 119.8(2) . . ?
C02O C02P C01R 121.7(3) . . ?
C02O C02P C01U 118.5(3) . . ?
N5 C4 H4A 126.2 . . ?
C036 C4 N5 107.6(3) . . ?
C036 C4 H4A 126.2 . . ?
C024 C02S C03J 109.1(3) . . ?
C03H C02S C024 112.1(3) . . ?
C03H C02S C03J 107.7(3) . . ?
C03M C02S C024 109.0(3) . . ?
C03M C02S C03H 109.3(3) . . ?
C03M C02S C03J 109.6(3) . . ?
C014 C02T H9 109.5 . . ?
C014 C02T HN 109.5 . . ?
C014 C02T HO 109.5 . . ?
H9 C02T HN 109.5 . . ?
H9 C02T HO 109.5 . . ?
HN C02T HO 109.5 . . ?
C01I C02W C027 116.1(3) . . ?
C01I C02W C03I 120.3(3) . . ?
C027 C02W C03I 123.6(3) . . ?
C02A C02X C032 109.1(2) . . ?
C02A C02X C03D 109.7(3) . . ?
C032 C02X C03D 108.9(3) . . ?
C033 C02X C02A 111.9(3) . . ?
C033 C02X C032 108.8(3) . . ?
C033 C02X C03D 108.4(3) . . ?
C02I C02Y H10 109.5 . . ?
C02I C02Y HP 109.5 . . ?
C02I C02Y HQ 109.5 . . ?
H10 C02Y HP 109.5 . . ?
H10 C02Y HQ 109.5 . . ?
HP C02Y HQ 109.5 . . ?
C02I C030 H03A 109.5 . . ?
C02I C030 H03B 109.5 . . ?
C02I C030 H03C 109.5 . . ?
H03A C030 H03B 109.5 . . ?
H03A C030 H03C 109.5 . . ?
H03B C030 H03C 109.5 . . ?
C01S C031 H03D 109.5 . . ?
C01S C031 H03E 109.5 . . ?
C01S C031 H03F 109.5 . . ?
H03D C031 H03E 109.5 . . ?
H03D C031 H03F 109.5 . . ?
H03E C031 H03F 109.5 . . ?
C02X C032 H03G 109.5 . . ?
C02X C032 H03H 109.5 . . ?
C02X C032 H03I 109.5 . . ?
H03G C032 H03H 109.5 . . ?
H03G C032 H03I 109.5 . . ?
H03H C032 H03I 109.5 . . ?
C02X C033 H03J 109.5 . . ?
C02X C033 H03K 109.5 . . ?
C02X C033 H03L 109.5 . . ?
H03J C033 H03K 109.5 . . ?
H03J C033 H03L 109.5 . . ?
H03K C033 H03L 109.5 . . ?
N2 C035 H035 126.5 . . ?
C029 C035 N2 107.0(3) . . ?
C029 C035 H035 126.5 . . ?
N6 C036 H036 126.4 . . ?
C4 C036 N6 107.2(3) . . ?
C4 C036 H036 126.4 . . ?
C02E C037 H03M 109.5 . . ?
C02E C037 H03N 109.5 . . ?
C02E C037 H03O 109.5 . . ?
H03M C037 H03N 109.5 . . ?
H03M C037 H03O 109.5 . . ?
H03N C037 H03O 109.5 . . ?
C02J C038 H03P 109.5 . . ?
C02J C038 H03Q 109.5 . . ?
C02J C038 H03R 109.5 . . ?
H03P C038 H03Q 109.5 . . ?
H03P C038 H03R 109.5 . . ?
H03Q C038 H03R 109.5 . . ?
H03S C039 H03T 109.5 . . ?
H03S C039 H03U 109.5 . . ?
H03T C039 H03U 109.5 . . ?
C03I C039 H03S 109.5 . . ?
C03I C039 H03T 109.5 . . ?
C03I C039 H03U 109.5 . . ?
C01S C03A H03V 109.5 . . ?
C01S C03A H03W 109.5 . . ?
C01S C03A H03X 109.5 . . ?
H03V C03A H03W 109.5 . . ?
H03V C03A H03X 109.5 . . ?
H03W C03A H03X 109.5 . . ?
H03Y C03C HR 109.5 . . ?
H03Y C03C HS 109.5 . . ?
HR C03C HS 109.5 . . ?
C03I C03C H03Y 109.5 . . ?
C03I C03C HR 109.5 . . ?
C03I C03C HS 109.5 . . ?
C02X C03D H03Z 109.5 . . ?
C02X C03D HT 109.5 . . ?
C02X C03D HU 109.5 . . ?
H03Z C03D HT 109.5 . . ?
H03Z C03D HU 109.5 . . ?
HT C03D HU 109.5 . . ?
C02J C03E H03 109.5 . . ?
C02J C03E HV 109.5 . . ?
C02J C03E HW 109.5 . . ?
H03 C03E HV 109.5 . . ?
H03 C03E HW 109.5 . . ?
HV C03E HW 109.5 . . ?
C02J C03F H11 109.5 . . ?
C02J C03F HX 109.5 . . ?
C02J C03F HY 109.5 . . ?
H11 C03F HX 109.5 . . ?
H11 C03F HY 109.5 . . ?
HX C03F HY 109.5 . . ?
C02S C03H H12 109.5 . . ?
C02S C03H HZ 109.5 . . ?
C02S C03H H16 109.5 . . ?
H12 C03H HZ 109.5 . . ?
H12 C03H H16 109.5 . . ?
HZ C03H H16 109.5 . . ?
C02W C03I C039 109.0(2) . . ?
C02W C03I C03K 109.5(2) . . ?
C03C C03I C02W 112.3(2) . . ?
C03C C03I C039 108.2(3) . . ?
C03C C03I C03K 108.7(3) . . ?
C03K C03I C039 109.0(3) . . ?
C02S C03J H13 109.5 . . ?
C02S C03J H17 109.5 . . ?
C02S C03J H18 109.5 . . ?
H13 C03J H17 109.5 . . ?
H13 C03J H18 109.5 . . ?
H17 C03J H18 109.5 . . ?
C03I C03K H14 109.5 . . ?
C03I C03K H19 109.5 . . ?
C03I C03K H20 109.5 . . ?
H14 C03K H19 109.5 . . ?
H14 C03K H20 109.5 . . ?
H19 C03K H20 109.5 . . ?
C02S C03M H15 109.5 . . ?
C02S C03M H21 109.5 . . ?
C02S C03M H22 109.5 . . ?
H15 C03M H21 109.5 . . ?
H15 C03M H22 109.5 . . ?
H21 C03M H22 109.5 . . ?

loop_
_geom_bond_atom_site_label_1
_geom_bond_atom_site_label_2
_geom_bond_distance
_geom_bond_site_symmetry_2
_geom_bond_publ_flag
Sm2 Cl2 2.8456(7) . ?
Sm2 Cl3 2.9293(7) . ?
Sm2 Cl1 2.8564(7) . ?
Sm2 O5 2.1988(19) . ?
Sm2 O6 2.1907(19) . ?
Sm2 O4 2.1911(19) . ?
Sm1 Cl2 2.8410(7) . ?
Sm1 Cl3 2.8719(7) . ?
Sm1 Cl1 2.8591(7) . ?
Sm1 O3 2.1697(19) . ?
Sm1 O2 2.2157(19) . ?
Sm1 O1 2.2047(19) . ?
O3 C010 1.335(3) . ?
O5 C00L 1.337(3) . ?
O2 C00U 1.341(3) . ?
O6 C013 1.341(3) . ?
O4 C01D 1.334(3) . ?
O1 C01R 1.341(3) . ?
N4 C2 1.330(4) . ?
N4 C016 1.375(4) . ?
N4 C01H 1.487(3) . ?
N5 C3 1.333(4) . ?
N5 C01U 1.481(4) . ?
N5 C4 1.376(4) . ?
N1 C1 1.327(4) . ?
N1 C022 1.485(4) . ?
N1 C029 1.374(4) . ?
N3 C2 1.326(4) . ?
N3 C01F 1.490(4) . ?
N3 C01N 1.378(4) . ?
N2 C1 1.324(4) . ?
N2 C01Q 1.481(4) . ?
N2 C035 1.378(4) . ?
N6 C3 1.334(4) . ?
N6 C018 1.495(4) . ?
N6 C036 1.372(4) . ?
C00K H00K 0.9500 . ?
C00K C00M 1.388(4) . ?
C00K C00V 1.394(4) . ?
C00L C00P 1.420(4) . ?
C00L C01A 1.424(4) . ?
C00M C00N 1.397(4) . ?
C00M C014 1.531(4) . ?
C00N H00N 0.9500 . ?
C00N C00Q 1.399(4) . ?
C00O C00R 1.394(4) . ?
C00O C010 1.415(4) . ?
C00O C01L 1.540(4) . ?
C00P C01G 1.537(4) . ?
C00P C027 1.404(4) . ?
C00Q C013 1.426(4) . ?
C00Q C01S 1.536(4) . ?
C00R H00R 0.9500 . ?
C00R C024 1.403(4) . ?
C2 H2 0.9500 . ?
C00U C00Z 1.429(4) . ?
C00U C01C 1.414(4) . ?
C00V C013 1.411(4) . ?
C00V C01H 1.504(4) . ?
C3 H3 0.9500 . ?
C00X C00Z 1.540(4) . ?
C00X C01E 1.537(4) . ?
C00X C01J 1.537(4) . ?
C00X C02C 1.540(4) . ?
C00Y H00Y 0.9500 . ?
C00Y C011 1.390(4) . ?
C00Y C028 1.390(4) . ?
C00Z C026 1.390(4) . ?
C010 C012 1.412(4) . ?
C011 C018 1.504(4) . ?
C011 C01D 1.406(4) . ?
C012 C01F 1.506(4) . ?
C012 C01P 1.392(4) . ?
C014 C01M 1.525(4) . ?
C014 C01Z 1.533(4) . ?
C014 C02T 1.543(4) . ?
C015 C01D 1.433(4) . ?
C015 C01V 1.392(4) . ?
C015 C02E 1.536(4) . ?
C016 H016 0.9500 . ?
C016 C01N 1.353(4) . ?
C017 C01R 1.429(4) . ?
C017 C01Y 1.390(4) . ?
C017 C020 1.533(4) . ?
C018 H01A 0.9900 . ?
C018 H01B 0.9900 . ?
C01A C01I 1.384(4) . ?
C01A C01Q 1.500(4) . ?
C1 H1 0.9500 . ?
C01C C01K 1.396(4) . ?
C01C C022 1.507(4) . ?
C01E H01C 0.9800 . ?
C01E H01D 0.9800 . ?
C01E H01E 0.9800 . ?
C01F H01F 0.9900 . ?
C01F H01G 0.9900 . ?
C01G C023 1.539(4) . ?
C01G C02B 1.539(4) . ?
C01G C02M 1.536(4) . ?
C01H H01H 0.9900 . ?
C01H H01I 0.9900 . ?
C01I H01J 0.9500 . ?
C01I C02W 1.394(4) . ?
C01J H01K 0.9800 . ?
C01J H01L 0.9800 . ?
C01J H01M 0.9800 . ?
C01K H01N 0.9500 . ?
C01K C02A 1.387(4) . ?
C01L C02D 1.543(4) . ?
C01L C02F 1.537(4) . ?
C01L C02N 1.530(4) . ?
C01M H01O 0.9800 . ?
C01M H01P 0.9800 . ?
C01M H01Q 0.9800 . ?
C01N H01R 0.9500 . ?
C01O H01S 0.9800 . ?
C01O H01T 0.9800 . ?
C01O H01U 0.9800 . ?
C01O C02E 1.534(4) . ?
C01P H01V 0.9500 . ?
C01P C024 1.389(4) . ?
C01Q H01W 0.9900 . ?
C01Q H01X 0.9900 . ?
C01R C02P 1.409(4) . ?
C01S C01X 1.535(4) . ?
C01S C031 1.539(4) . ?
C01S C03A 1.542(4) . ?
C01U H01Y 0.9900 . ?
C01U H 0.9900 . ?
C01U C02P 1.501(4) . ?
C01V H01Z 0.9500 . ?
C01V C028 1.398(4) . ?
C01W H01 0.9800 . ?
C01W HA 0.9800 . ?
C01W HB 0.9800 . ?
C01W C020 1.536(4) . ?
C01X H4 0.9800 . ?
C01X HC 0.9800 . ?
C01X HD 0.9800 . ?
C01Y H5 0.9500 . ?
C01Y C02K 1.401(4) . ?
C01Z H6 0.9800 . ?
C01Z HE 0.9800 . ?
C01Z HF 0.9800 . ?
C020 C021 1.543(4) . ?
C020 C025 1.535(4) . ?
C021 H02A 0.9800 . ?
C021 H02B 0.9800 . ?
C021 H02C 0.9800 . ?
C022 H02D 0.9900 . ?
C022 H02E 0.9900 . ?
C023 H02F 0.9800 . ?
C023 H02G 0.9800 . ?
C023 H02H 0.9800 . ?
C024 C02S 1.532(4) . ?
C025 H02I 0.9800 . ?
C025 H02J 0.9800 . ?
C025 H02K 0.9800 . ?
C026 H026 0.9500 . ?
C026 C02A 1.398(4) . ?
C027 H027 0.9500 . ?
C027 C02W 1.398(4) . ?
C028 C02J 1.530(4) . ?
C029 H029 0.9500 . ?
C029 C035 1.349(4) . ?
C02A C02X 1.534(4) . ?
C02B H02L 0.9800 . ?
C02B H02M 0.9800 . ?
C02B H02N 0.9800 . ?
C02C H02O 0.9800 . ?
C02C H02P 0.9800 . ?
C02C H02Q 0.9800 . ?
C02D H02R 0.9800 . ?
C02D H02S 0.9800 . ?
C02D H02T 0.9800 . ?
C02E C02L 1.538(4) . ?
C02E C037 1.536(4) . ?
C02F H02U 0.9800 . ?
C02F H02V 0.9800 . ?
C02F H02W 0.9800 . ?
C02G H02X 0.9800 . ?
C02G H02Y 0.9800 . ?
C02G HG 0.9800 . ?
C02G C02I 1.530(4) . ?
C02I C02K 1.532(4) . ?
C02I C02Y 1.526(4) . ?
C02I C030 1.536(4) . ?
C02J C038 1.527(5) . ?
C02J C03E 1.534(5) . ?
C02J C03F 1.538(5) . ?
C02K C02O 1.380(4) . ?
C02L H02Z 0.9800 . ?
C02L HH 0.9800 . ?
C02L HI 0.9800 . ?
C02M H02 0.9800 . ?
C02M HJ 0.9800 . ?
C02M HK 0.9800 . ?
C02N H7 0.9800 . ?
C02N HL 0.9800 . ?
C02N HM 0.9800 . ?
C02O H8 0.9500 . ?
C02O C02P 1.401(4) . ?
C4 H4A 0.9500 . ?
C4 C036 1.349(4) . ?
C02S C03H 1.522(5) . ?
C02S C03J 1.541(5) . ?
C02S C03M 1.513(5) . ?
C02T H9 0.9800 . ?
C02T HN 0.9800 . ?
C02T HO 0.9800 . ?
C02W C03I 1.527(4) . ?
C02X C032 1.536(4) . ?
C02X C033 1.528(4) . ?
C02X C03D 1.537(4) . ?
C02Y H10 0.9800 . ?
C02Y HP 0.9800 . ?
C02Y HQ 0.9800 . ?
C030 H03A 0.9800 . ?
C030 H03B 0.9800 . ?
C030 H03C 0.9800 . ?
C031 H03D 0.9800 . ?
C031 H03E 0.9800 . ?
C031 H03F 0.9800 . ?
C032 H03G 0.9800 . ?
C032 H03H 0.9800 . ?
C032 H03I 0.9800 . ?
C033 H03J 0.9800 . ?
C033 H03K 0.9800 . ?
C033 H03L 0.9800 . ?
C035 H035 0.9500 . ?
C036 H036 0.9500 . ?
C037 H03M 0.9800 . ?
C037 H03N 0.9800 . ?
C037 H03O 0.9800 . ?
C038 H03P 0.9800 . ?
C038 H03Q 0.9800 . ?
C038 H03R 0.9800 . ?
C039 H03S 0.9800 . ?
C039 H03T 0.9800 . ?
C039 H03U 0.9800 . ?
C039 C03I 1.538(4) . ?
C03A H03V 0.9800 . ?
C03A H03W 0.9800 . ?
C03A H03X 0.9800 . ?
C03C H03Y 0.9800 . ?
C03C HR 0.9800 . ?
C03C HS 0.9800 . ?
C03C C03I 1.526(4) . ?
C03D H03Z 0.9800 . ?
C03D HT 0.9800 . ?
C03D HU 0.9800 . ?
C03E H03 0.9800 . ?
C03E HV 0.9800 . ?
C03E HW 0.9800 . ?
C03F H11 0.9800 . ?
C03F HX 0.9800 . ?
C03F HY 0.9800 . ?
C03H H12 0.9800 . ?
C03H HZ 0.9800 . ?
C03H H16 0.9800 . ?
C03I C03K 1.530(4) . ?
C03J H13 0.9800 . ?
C03J H17 0.9800 . ?
C03J H18 0.9800 . ?
C03K H14 0.9800 . ?
C03K H19 0.9800 . ?
C03K H20 0.9800 . ?
C03M H15 0.9800 . ?
C03M H21 0.9800 . ?
C03M H22 0.9800 . ?

loop_
_geom_torsion_atom_site_label_1
_geom_torsion_atom_site_label_2
_geom_torsion_atom_site_label_3
_geom_torsion_atom_site_label_4
_geom_torsion
_geom_torsion_site_symmetry_1
_geom_torsion_site_symmetry_2
_geom_torsion_site_symmetry_3
_geom_torsion_site_symmetry_4
_geom_torsion_publ_flag
Sm2 O5 C00L C00P 102.9(4) . . . . ?
Sm2 O5 C00L C01A -77.2(5) . . . . ?
Sm2 O4 C01D C011 -62.4(6) . . . . ?
Sm2 O4 C01D C015 118.2(5) . . . . ?
Sm1 O3 C010 C00O 101.8(8) . . . . ?
Sm1 O3 C010 C012 -78.7(8) . . . . ?
Sm1 O2 C00U C00Z 106.3(6) . . . . ?
Sm1 O2 C00U C01C -74.6(7) . . . . ?
O3 C010 C012 C01F -9.7(4) . . . . ?
O3 C010 C012 C01P 173.1(3) . . . . ?
O5 C00L C00P C01G 13.8(4) . . . . ?
O5 C00L C00P C027 -167.6(3) . . . . ?
O5 C00L C01A C01I 168.5(3) . . . . ?
O5 C00L C01A C01Q -12.1(4) . . . . ?
O2 C00U C00Z C00X 9.5(4) . . . . ?
O2 C00U C00Z C026 -173.9(3) . . . . ?
O2 C00U C01C C01K 174.2(3) . . . . ?
O2 C00U C01C C022 -8.3(4) . . . . ?
O1 C01R C02P C01U -1.8(4) . . . . ?
O1 C01R C02P C02O -179.9(2) . . . . ?
N4 C016 C01N N3 0.7(4) . . . . ?
N5 C01U C02P C01R -87.9(3) . . . . ?
N5 C01U C02P C02O 90.2(3) . . . . ?
N5 C4 C036 N6 1.0(3) . . . . ?
N1 C029 C035 N2 -0.2(4) . . . . ?
C00K C00M C00N C00Q 1.0(4) . . . . ?
C00K C00M C014 C01M 72.2(3) . . . . ?
C00K C00M C014 C01Z -167.8(3) . . . . ?
C00K C00M C014 C02T -47.9(4) . . . . ?
C00K C00V C013 O6 -178.9(2) . . . . ?
C00K C00V C013 C00Q 0.5(4) . . . . ?
C00K C00V C01H N4 87.8(3) . . . . ?
C00L C00P C01G C023 53.3(3) . . . . ?
C00L C00P C01G C02B -68.5(3) . . . . ?
C00L C00P C01G C02M 171.0(3) . . . . ?
C00L C00P C027 C02W -4.2(4) . . . . ?
C00L C01A C01I C02W 1.6(4) . . . . ?
C00L C01A C01Q N2 -69.0(3) . . . . ?
C00M C00K C00V C013 1.5(4) . . . . ?
C00M C00K C00V C01H -177.0(3) . . . . ?
C00M C00N C00Q C013 1.0(4) . . . . ?
C00M C00N C00Q C01S 180.0(3) . . . . ?
C00N C00M C014 C01M -106.6(3) . . . . ?
C00N C00M C014 C01Z 13.4(4) . . . . ?
C00N C00M C014 C02T 133.3(3) . . . . ?
C00N C00Q C013 O6 177.7(3) . . . . ?
C00N C00Q C013 C00V -1.7(4) . . . . ?
C00N C00Q C01S C01X -117.4(3) . . . . ?
C00N C00Q C01S C031 1.3(4) . . . . ?
C00N C00Q C01S C03A 121.0(3) . . . . ?
C00O C00R C024 C01P -2.3(4) . . . . ?
C00O C00R C024 C02S 178.0(3) . . . . ?
C00O C010 C012 C01F 169.8(3) . . . . ?
C00O C010 C012 C01P -7.3(4) . . . . ?
C00P C00L C01A C01I -11.5(4) . . . . ?
C00P C00L C01A C01Q 167.8(2) . . . . ?
C00P C027 C02W C01I -5.5(4) . . . . ?
C00P C027 C02W C03I 175.1(3) . . . . ?
C00R C00O C010 O3 -172.5(3) . . . . ?
C00R C00O C010 C012 8.0(4) . . . . ?
C00R C00O C01L C02D -123.1(3) . . . . ?
C00R C00O C01L C02F 115.3(3) . . . . ?
C00R C00O C01L C02N -5.2(4) . . . . ?
C00R C024 C02S C03H 4.6(5) . . . . ?
C00R C024 C02S C03J 123.9(3) . . . . ?
C00R C024 C02S C03M -116.5(4) . . . . ?
C2 N4 C016 C01N -0.9(4) . . . . ?
C2 N4 C01H C00V 45.6(4) . . . . ?
C2 N3 C01F C012 156.4(3) . . . . ?
C2 N3 C01N C016 -0.2(4) . . . . ?
C00U C00Z C026 C02A -2.6(4) . . . . ?
C00U C01C C01K C02A 1.6(4) . . . . ?
C00U C01C C022 N1 -81.0(3) . . . . ?
C00V C00K C00M C00N -2.2(4) . . . . ?
C00V C00K C00M C014 178.9(3) . . . . ?
C3 N5 C01U C02P 41.0(4) . . . . ?
C3 N5 C4 C036 -1.4(3) . . . . ?
C3 N6 C018 C011 167.7(3) . . . . ?
C3 N6 C036 C4 -0.2(3) . . . . ?
C00X C00Z C026 C02A 174.0(3) . . . . ?
C00Y C011 C018 N6 111.3(3) . . . . ?
C00Y C011 C01D O4 169.3(3) . . . . ?
C00Y C011 C01D C015 -11.3(4) . . . . ?
C00Y C028 C02J C038 -8.2(4) . . . . ?
C00Y C028 C02J C03E 111.3(3) . . . . ?
C00Y C028 C02J C03F -128.4(3) . . . . ?
C00Z C00U C01C C01K -6.6(4) . . . . ?
C00Z C00U C01C C022 170.9(2) . . . . ?
C00Z C026 C02A C01K -2.4(4) . . . . ?
C00Z C026 C02A C02X 177.5(3) . . . . ?
C010 C00O C00R C024 -3.4(4) . . . . ?
C010 C00O C01L C02D 54.8(4) . . . . ?
C010 C00O C01L C02F -66.7(3) . . . . ?
C010 C00O C01L C02N 172.8(3) . . . . ?
C010 C012 C01F N3 -71.2(3) . . . . ?
C010 C012 C01P C024 1.7(4) . . . . ?
C011 C00Y C028 C01V 5.6(4) . . . . ?
C011 C00Y C028 C02J -172.2(3) . . . . ?
C012 C01P C024 C00R 3.1(4) . . . . ?
C012 C01P C024 C02S -177.2(3) . . . . ?
C013 C00Q C01S C01X 61.6(4) . . . . ?
C013 C00Q C01S C031 -179.7(3) . . . . ?
C013 C00Q C01S C03A -60.0(4) . . . . ?
C013 C00V C01H N4 -90.7(3) . . . . ?
C014 C00M C00N C00Q 179.8(3) . . . . ?
C015 C01V C028 C00Y -5.0(4) . . . . ?
C015 C01V C028 C02J 172.9(3) . . . . ?
C016 N4 C2 N3 0.9(3) . . . . ?
C016 N4 C01H C00V -140.6(3) . . . . ?
C017 C01R C02P C01U 177.4(2) . . . . ?
C017 C01R C02P C02O -0.6(4) . . . . ?
C017 C01Y C02K C02I -179.1(3) . . . . ?
C017 C01Y C02K C02O -0.5(4) . . . . ?
C018 N6 C3 N5 177.8(2) . . . . ?
C018 N6 C036 C4 -178.6(3) . . . . ?
C018 C011 C01D O4 -9.3(4) . . . . ?
C018 C011 C01D C015 170.1(2) . . . . ?
C01A C00L C00P C01G -166.1(3) . . . . ?
C01A C00L C00P C027 12.5(4) . . . . ?
C01A C01I C02W C027 6.8(4) . . . . ?
C01A C01I C02W C03I -173.8(3) . . . . ?
C1 N1 C022 C01C 73.0(3) . . . . ?
C1 N1 C029 C035 0.1(4) . . . . ?
C1 N2 C01Q C01A 130.0(3) . . . . ?
C1 N2 C035 C029 0.3(4) . . . . ?
C01C C00U C00Z C00X -169.7(3) . . . . ?
C01C C00U C00Z C026 6.9(4) . . . . ?
C01C C01K C02A C026 2.9(4) . . . . ?
C01C C01K C02A C02X -177.0(3) . . . . ?
C01D C011 C018 N6 -70.2(3) . . . . ?
C01D C015 C01V C028 -3.8(4) . . . . ?
C01D C015 C02E C01O -67.3(3) . . . . ?
C01D C015 C02E C02L 53.9(3) . . . . ?
C01D C015 C02E C037 172.0(3) . . . . ?
C01E C00X C00Z C00U 58.9(3) . . . . ?
C01E C00X C00Z C026 -117.6(3) . . . . ?
C01F N3 C2 N4 179.0(2) . . . . ?
C01F N3 C01N C016 -179.5(3) . . . . ?
C01F C012 C01P C024 -175.5(3) . . . . ?
C01G C00P C027 C02W 174.4(3) . . . . ?
C01H N4 C2 N3 175.6(2) . . . . ?
C01H N4 C016 C01N -175.6(3) . . . . ?
C01H C00V C013 O6 -0.4(4) . . . . ?
C01H C00V C013 C00Q 179.0(2) . . . . ?
C01I C01A C01Q N2 110.4(3) . . . . ?
C01I C02W C03I C039 56.4(4) . . . . ?
C01I C02W C03I C03C 176.3(3) . . . . ?
C01I C02W C03I C03K -62.9(4) . . . . ?
C01J C00X C00Z C00U 176.7(3) . . . . ?
C01J C00X C00Z C026 0.2(4) . . . . ?
C01K C01C C022 N1 96.5(3) . . . . ?
C01K C02A C02X C032 118.5(3) . . . . ?
C01K C02A C02X C033 -1.9(4) . . . . ?
C01K C02A C02X C03D -122.3(3) . . . . ?
C01L C00O C00R C024 174.7(3) . . . . ?
C01L C00O C010 O3 9.5(4) . . . . ?
C01L C00O C010 C012 -170.0(3) . . . . ?
C01N N3 C2 N4 -0.4(3) . . . . ?
C01N N3 C01F C012 -24.3(4) . . . . ?
C01P C012 C01F N3 106.0(3) . . . . ?
C01P C024 C02S C03H -175.0(3) . . . . ?
C01P C024 C02S C03J -55.8(4) . . . . ?
C01P C024 C02S C03M 63.9(4) . . . . ?
C01Q N2 C1 N1 -177.4(2) . . . . ?
C01Q N2 C035 C029 177.4(3) . . . . ?
C01Q C01A C01I C02W -177.7(3) . . . . ?
C01R C017 C01Y C02K 2.3(4) . . . . ?
C01R C017 C020 C01W -178.4(3) . . . . ?
C01R C017 C020 C021 63.1(3) . . . . ?
C01R C017 C020 C025 -58.6(3) . . . . ?
C01S C00Q C013 O6 -1.3(4) . . . . ?
C01S C00Q C013 C00V 179.3(3) . . . . ?
C01U N5 C3 N6 172.7(2) . . . . ?
C01U N5 C4 C036 -172.7(3) . . . . ?
C01V C015 C01D O4 -169.0(3) . . . . ?
C01V C015 C01D C011 11.6(4) . . . . ?
C01V C015 C02E C01O 113.3(3) . . . . ?
C01V C015 C02E C02L -125.5(3) . . . . ?
C01V C015 C02E C037 -7.4(4) . . . . ?
C01V C028 C02J C038 174.1(3) . . . . ?
C01V C028 C02J C03E -66.4(4) . . . . ?
C01V C028 C02J C03F 53.9(4) . . . . ?
C01Y C017 C01R O1 177.6(3) . . . . ?
C01Y C017 C01R C02P -1.6(4) . . . . ?
C01Y C017 C020 C01W 2.7(4) . . . . ?
C01Y C017 C020 C021 -115.8(3) . . . . ?
C01Y C017 C020 C025 122.4(3) . . . . ?
C01Y C02K C02O C02P -1.9(4) . . . . ?
C020 C017 C01R O1 -1.3(4) . . . . ?
C020 C017 C01R C02P 179.4(3) . . . . ?
C020 C017 C01Y C02K -178.8(3) . . . . ?
C022 N1 C1 N2 177.7(2) . . . . ?
C022 N1 C029 C035 -177.4(3) . . . . ?
C022 C01C C01K C02A -175.9(3) . . . . ?
C026 C02A C02X C032 -61.4(4) . . . . ?
C026 C02A C02X C033 178.2(3) . . . . ?
C026 C02A C02X C03D 57.8(4) . . . . ?
C027 C00P C01G C023 -125.3(3) . . . . ?
C027 C00P C01G C02B 112.9(3) . . . . ?
C027 C00P C01G C02M -7.6(4) . . . . ?
C027 C02W C03I C039 -124.3(3) . . . . ?
C027 C02W C03I C03C -4.4(4) . . . . ?
C027 C02W C03I C03K 116.5(3) . . . . ?
C028 C00Y C011 C018 -178.9(3) . . . . ?
C028 C00Y C011 C01D 2.5(4) . . . . ?
C029 N1 C1 N2 0.1(3) . . . . ?
C029 N1 C022 C01C -109.9(3) . . . . ?
C02C C00X C00Z C00U -63.4(4) . . . . ?
C02C C00X C00Z C026 120.1(3) . . . . ?
C02E C015 C01D O4 11.6(4) . . . . ?
C02E C015 C01D C011 -167.8(3) . . . . ?
C02E C015 C01V C028 175.7(3) . . . . ?
C02G C02I C02K C01Y 65.3(3) . . . . ?
C02G C02I C02K C02O -113.2(3) . . . . ?
C02I C02K C02O C02P 176.7(3) . . . . ?
C02K C02O C02P C01R 2.5(4) . . . . ?
C02K C02O C02P C01U -175.6(3) . . . . ?
C4 N5 C3 N6 1.3(3) . . . . ?
C4 N5 C01U C02P -149.1(3) . . . . ?
C02Y C02I C02K C01Y -175.1(3) . . . . ?
C02Y C02I C02K C02O 6.4(4) . . . . ?
C030 C02I C02K C01Y -54.8(4) . . . . ?
C030 C02I C02K C02O 126.7(3) . . . . ?
C035 N2 C1 N1 -0.2(3) . . . . ?
C035 N2 C01Q C01A -46.7(4) . . . . ?
C036 N6 C3 N5 -0.7(3) . . . . ?
C036 N6 C018 C011 -14.1(4) . . . . ?

loop_
_smtbx_masks_void_nr
_smtbx_masks_void_average_x
_smtbx_masks_void_average_y
_smtbx_masks_void_average_z
_smtbx_masks_void_volume
_smtbx_masks_void_count_electrons
_smtbx_masks_void_content
1 -0.989 -0.435 0.250 1261.2 499.9 '12 THF'
2 -0.738 0.265 0.750 1261.2 499.2 '12 THF'
3 -0.031 0.110 0.530 35.7 0.0 ?
4 -0.031 0.390 0.030 35.7 0.0 ?
5 0.031 0.610 0.970 35.7 0.0 ?
6 0.031 0.890 0.470 35.7 0.0 ?
7 0.278 0.034 0.427 18.4 0.0 ?
8 0.278 0.466 0.927 18.4 0.0 ?
9 0.722 0.534 0.073 18.4 0.0 ?
10 0.722 0.966 0.573 18.4 0.0 ?
